data_7109130
loop_
_publ_author_name
'Eufemio Moreno Pineda'
'Floriana Tuna'
'Robin G. Pritchard'
'Andrew C. Regan'
'Richard E. P. Winpenny'
'Eric J. L. McInnes'

_publ_section_title
;
 Molecular amino-phosphonate cobalt-lanthanide clusters
;
_journal_name_full Chem.Commun.
_journal_page_first 3522
_journal_paper_doi 10.1039/c3cc40907d
_journal_volume 49
_journal_year 2013
_chemical_formula_moiety 'C124 H228 Co4 Dy10 N10 O66 P12, C4 N2 H6'
_chemical_formula_sum 'C128 H234 Co4 Dy10 N12 O66 P12'
_chemical_formula_weight 5229.68
_space_group_crystal_system triclinic
_space_group_IT_number 2
_space_group_name_Hall '-P 1'
_space_group_name_H-M_alt 'P -1'
_symmetry_space_group_name_Hall '-P 1'
_symmetry_space_group_name_H-M 'P -1'
_atom_sites_solution_hydrogens geom
_atom_sites_solution_primary direct
_atom_sites_solution_secondary difmap
_audit_creation_date 2012-11-24
_audit_creation_method
;
Olex2 1.2
(compiled 2012.11.06 svn.r2526, GUI svn.r4372)
;
_audit_update_record
;
2012-11-24 # Formatted by publCIF
;
_cell_angle_alpha 108.0775(13)
_cell_angle_beta 101.8103(13)
_cell_angle_gamma 92.1947(12)
_cell_formula_units_Z 2
_cell_length_a 17.0917(3)
_cell_length_b 20.9589(3)
_cell_length_c 30.4298(4)
_cell_measurement_reflns_used 32178
_cell_measurement_temperature 100.15
_cell_measurement_theta_max 26.3341
_cell_measurement_theta_min 1.5677
_cell_volume 10082.3(3)
_computing_cell_refinement
;
CrysAlisPro, Agilent Technologies,
Version 1.171.36.20 (release 27-06-2012 CrysAlis171 .NET)
(compiled Jul 11 2012,15:38:31)
;
_computing_data_collection
;
CrysAlisPro, Agilent Technologies,
Version 1.171.36.20 (release 27-06-2012 CrysAlis171 .NET)
(compiled Jul 11 2012,15:38:31)
;
_computing_data_reduction
;
CrysAlisPro, Agilent Technologies,
Version 1.171.36.20 (release 27-06-2012 CrysAlis171 .NET)
(compiled Jul 11 2012,15:38:31)
;
_computing_molecular_graphics
;
O. V. Dolomanov, L. J. Bourhis, R. J. Gildea, J. A. K. Howard and H. Puschmann,
OLEX2: a complete structure solution, refinement and analysis program.
J. Appl. Cryst. (2009). 42, 339-341.
;
_computing_publication_material
;
O. V. Dolomanov, L. J. Bourhis, R. J. Gildea, J. A. K. Howard and H. Puschmann,
OLEX2: a complete structure solution, refinement and analysis program.
J. Appl. Cryst. (2009). 42, 339-341.
;
_computing_structure_refinement
;
SHELXH, G.M. Sheldrick, Acta Cryst.
(2008). A64, 112-122
;
_computing_structure_solution
;
SHELXS, G.M. Sheldrick, Acta Cryst.
(2008). A64, 112-122
;
_diffrn_ambient_temperature 100.15
_diffrn_measured_fraction_theta_full 0.9971
_diffrn_measured_fraction_theta_max 0.9971
_diffrn_measurement_details
;
1 omega 2.20 182.01 0.2997 12.5000
omega____ theta____ kappa____ phi______ frames
- 28.0000 73.8962 -25.8019 600
2 omega 2.20 182.01 0.2997 12.5000
omega____ theta____ kappa____ phi______ frames
- 28.0000 73.8962 94.1981 600
3 omega 2.20 182.01 0.2997 12.5000
omega____ theta____ kappa____ phi______ frames
- 28.0000 73.8962 214.1962 600
;
_diffrn_measurement_device_type 'Saxi-CrysAlisPro-abstract goniometer imported SAXI images'
_diffrn_measurement_method '\w scans'
_diffrn_orient_matrix_UB_11 0.0180411000
_diffrn_orient_matrix_UB_12 -0.0117603000
_diffrn_orient_matrix_UB_13 -0.0196473000
_diffrn_orient_matrix_UB_21 0.0320217000
_diffrn_orient_matrix_UB_22 -0.0099981000
_diffrn_orient_matrix_UB_23 0.0144019000
_diffrn_orient_matrix_UB_31 -0.0216433000
_diffrn_orient_matrix_UB_32 -0.0323176000
_diffrn_orient_matrix_UB_33 -0.0063832000
_diffrn_radiation_monochromator graphite
_diffrn_radiation_type 'Mo K\a'
_diffrn_radiation_wavelength 0.7107
_diffrn_reflns_av_R_equivalents 0.0616
_diffrn_reflns_av_unetI/netI 0.1084
_diffrn_reflns_limit_h_max 21
_diffrn_reflns_limit_h_min -21
_diffrn_reflns_limit_k_max 26
_diffrn_reflns_limit_k_min -26
_diffrn_reflns_limit_l_max 37
_diffrn_reflns_limit_l_min -38
_diffrn_reflns_number 79235
_diffrn_reflns_theta_full 26.39
_diffrn_reflns_theta_max 26.39
_diffrn_reflns_theta_min 1.57
_diffrn_source 'Enhance (Mo) X-ray Source'
_exptl_absorpt_coefficient_mu 4.145
_exptl_absorpt_correction_T_max 1.00000
_exptl_absorpt_correction_T_min 0.89281
_exptl_absorpt_correction_type multi-scan
_exptl_absorpt_process_details
;
CrysAlisPro, Agilent Technologies,
Version 1.171.36.20 (release 27-06-2012 CrysAlis171 .NET)
(compiled Jul 11 2012,15:38:31)
Empirical absorption correction using spherical harmonics,
implemented in SCALE3 ABSPACK scaling algorithm.
;
_exptl_crystal_colour 'clear pink'
_exptl_crystal_colour_lustre clear
_exptl_crystal_colour_primary pink
_exptl_crystal_density_diffrn 1.725
_exptl_crystal_density_method 'not measured'
_exptl_crystal_description needle
_exptl_crystal_F_000 5136
_exptl_crystal_size_max 0.25
_exptl_crystal_size_mid 0.2
_exptl_crystal_size_min 0.15
_refine_diff_density_max 4.075
_refine_diff_density_min -2.169
_refine_diff_density_rms 0.247
_refine_ls_extinction_method none
_refine_ls_goodness_of_fit_ref 1.113
_refine_ls_hydrogen_treatment constr
_refine_ls_matrix_type full
_refine_ls_number_parameters 1877
_refine_ls_number_reflns 40171
_refine_ls_number_restraints 73
_refine_ls_restrained_S_all 1.112
_refine_ls_R_factor_all 0.1402
_refine_ls_R_factor_gt 0.0868
_refine_ls_shift/su_max 0.015
_refine_ls_shift/su_mean 0.000
_refine_ls_structure_factor_coef Fsqd
_refine_ls_weighting_details 'calc w=1/[\s^2^(Fo^2^)+(0.0469P)^2^+214.8815P] where P=(Fo^2^+2Fc^2^)/3'
_refine_ls_weighting_scheme calc
_refine_ls_wR_factor_gt 0.1694
_refine_ls_wR_factor_ref 0.1944
_reflns_number_gt 26012
_reflns_number_total 40171
_reflns_threshold_expression >2sigma(I)
_cod_data_source_file c3cc40907d.txt
_cod_data_source_block Co4Dy10P12
_cod_database_code 7109130

loop_
_space_group_symop_id
_space_group_symop_operation_xyz
1 'x, y, z'
2 '-x, -y, -z'

loop_
_atom_site_label
_atom_site_type_symbol
_atom_site_fract_x
_atom_site_fract_y
_atom_site_fract_z
_atom_site_U_iso_or_equiv
_atom_site_adp_type
_atom_site_occupancy
_atom_site_symmetry_multiplicity
_atom_site_calc_flag
_atom_site_refinement_flags
_atom_site_disorder_assembly
_atom_site_disorder_group
C1 C 0.3407(11) -0.0834(8) 0.3373(7) 0.041(4) Uani 1 1 d . A .
C2 C 0.2753(11) -0.1179(9) 0.3526(6) 0.053(5) Uani 1 1 d D . .
H2AA H 0.2669 -0.0872 0.3829 0.063 Uiso 0.545(8) 1 calc PR A 1
H2AB H 0.2243 -0.1253 0.3285 0.063 Uiso 0.545(8) 1 calc PR A 1
H2BC H 0.2220 -0.1118 0.3351 0.063 Uiso 0.455(8) 1 calc PR A 2
H2BD H 0.2803 -0.1669 0.3433 0.063 Uiso 0.455(8) 1 calc PR A 2
C3 C 0.2950(16) -0.1851(13) 0.3588(13) 0.066(5) Uani 0.545(8) 1 d PD A 1
H3A H 0.2907 -0.2190 0.3272 0.079 Uiso 0.545(8) 1 calc PR A 1
H3B H 0.2546 -0.2006 0.3735 0.079 Uiso 0.545(8) 1 calc PR A 1
C3B C 0.2787(18) -0.091(2) 0.4055(8) 0.066(5) Uani 0.455(8) 1 d PD A 2
H3BA H 0.2411 -0.1215 0.4129 0.079 Uiso 0.455(8) 1 calc PR A 2
H3BB H 0.2593 -0.0461 0.4131 0.079 Uiso 0.455(8) 1 calc PR A 2
C4 C 0.3791(15) -0.1818(16) 0.3896(12) 0.066(5) Uani 0.545(8) 1 d PD A 1
H4A H 0.3804 -0.1552 0.4230 0.079 Uiso 0.545(8) 1 calc PR A 1
H4B H 0.3913 -0.2280 0.3885 0.079 Uiso 0.545(8) 1 calc PR A 1
C4B C 0.3615(18) -0.086(2) 0.4379(10) 0.066(5) Uani 0.455(8) 1 d PD A 2
H4BA H 0.3602 -0.0586 0.4707 0.079 Uiso 0.455(8) 1 calc PR A 2
H4BB H 0.3745 -0.1312 0.4378 0.079 Uiso 0.455(8) 1 calc PR A 2
C5 C 0.4429(17) -0.1493(13) 0.3723(13) 0.066(5) Uani 0.545(8) 1 d PD A 1
H5A H 0.4469 -0.1795 0.3408 0.079 Uiso 0.545(8) 1 calc PR A 1
H5B H 0.4957 -0.1444 0.3945 0.079 Uiso 0.545(8) 1 calc PR A 1
C5B C 0.427(2) -0.0525(19) 0.4222(9) 0.066(5) Uani 0.455(8) 1 d PD A 2
H5BA H 0.4801 -0.0588 0.4400 0.079 Uiso 0.455(8) 1 calc PR A 2
H5BB H 0.4227 -0.0034 0.4312 0.079 Uiso 0.455(8) 1 calc PR A 2
C6 C 0.4248(10) -0.0798(8) 0.3686(7) 0.050(5) Uani 1 1 d D . .
H6AA H 0.4657 -0.0629 0.3549 0.060 Uiso 0.545(8) 1 calc PR A 1
H6AB H 0.4281 -0.0476 0.4007 0.060 Uiso 0.545(8) 1 calc PR A 1
H6BC H 0.4630 -0.0503 0.3611 0.060 Uiso 0.455(8) 1 calc PR A 2
H6BD H 0.4428 -0.1255 0.3609 0.060 Uiso 0.455(8) 1 calc PR A 2
C7 C 0.0275(9) 0.0747(9) 0.3929(6) 0.036(4) Uani 1 1 d . . .
C8 C 0.0628(13) 0.0196(12) 0.4142(8) 0.072(7) Uani 1 1 d . . .
H8A H 0.0628 -0.0223 0.3877 0.086 Uiso 1 1 calc R . .
H8B H 0.1194 0.0355 0.4314 0.086 Uiso 1 1 calc R . .
C9 C 0.0200(15) 0.0041(13) 0.4456(8) 0.083(8) Uani 1 1 d . . .
H9A H 0.0275 0.0435 0.4748 0.100 Uiso 1 1 calc R . .
H9B H 0.0422 -0.0341 0.4548 0.100 Uiso 1 1 calc R . .
C10 C -0.0710(17) -0.0148(17) 0.4226(10) 0.126(14) Uani 1 1 d . . .
H10A H -0.0788 -0.0563 0.3948 0.151 Uiso 1 1 calc R . .
H10B H -0.0989 -0.0243 0.4458 0.151 Uiso 1 1 calc R . .
C11 C -0.1077(13) 0.0421(16) 0.4070(9) 0.092(9) Uani 1 1 d . . .
H11A H -0.1034 0.0830 0.4349 0.111 Uiso 1 1 calc R . .
H11B H -0.1653 0.0284 0.3913 0.111 Uiso 1 1 calc R . .
C12 C -0.0619(11) 0.0570(12) 0.3723(7) 0.064(6) Uani 1 1 d . . .
H12A H -0.0708 0.0169 0.3433 0.077 Uiso 1 1 calc R . .
H12B H -0.0840 0.0950 0.3628 0.077 Uiso 1 1 calc R . .
C13 C 0.3156(11) -0.0767(8) 0.1456(6) 0.038(4) Uani 1 1 d . A .
C14 C 0.4008(13) -0.0605(11) 0.1397(7) 0.063(6) Uani 1 1 d . . .
H14A H 0.4012 -0.0195 0.1300 0.075 Uiso 0.455(8) 1 calc PR A 2
H14B H 0.4385 -0.0493 0.1711 0.075 Uiso 0.455(8) 1 calc PR A 2
H14 H 0.4478 -0.0664 0.1602 0.075 Uiso 0.545(8) 1 calc PR A 1
C15 C 0.432(3) -0.114(2) 0.1049(15) 0.065(5) Uani 0.455(8) 1 d P A 2
H15A H 0.4464 -0.1507 0.1184 0.078 Uiso 0.455(8) 1 calc PR A 2
H15B H 0.4824 -0.0951 0.0998 0.078 Uiso 0.455(8) 1 calc PR A 2
C15B C 0.404(3) -0.0372(18) 0.1033(13) 0.065(5) Uani 0.545(8) 1 d P A 1
H15C H 0.4383 0.0023 0.1080 0.078 Uiso 0.545(8) 1 calc PR A 1
C16 C 0.369(3) -0.146(2) 0.0544(15) 0.065(5) Uani 0.455(8) 1 d P A 2
H16A H 0.3637 -0.1125 0.0375 0.078 Uiso 0.455(8) 1 calc PR A 2
H16B H 0.3900 -0.1860 0.0346 0.078 Uiso 0.455(8) 1 calc PR A 2
C16B C 0.353(3) -0.0754(18) 0.0555(13) 0.065(5) Uani 0.545(8) 1 d P A 1
H16C H 0.3704 -0.1206 0.0433 0.078 Uiso 0.545(8) 1 calc PR A 1
H16D H 0.3561 -0.0508 0.0329 0.078 Uiso 0.545(8) 1 calc PR A 1
C17 C 0.289(3) -0.167(2) 0.0614(16) 0.065(5) Uani 0.455(8) 1 d P A 2
H17A H 0.2930 -0.2069 0.0723 0.078 Uiso 0.455(8) 1 calc PR A 2
H17B H 0.2494 -0.1807 0.0305 0.078 Uiso 0.455(8) 1 calc PR A 2
C17B C 0.264(3) -0.0823(17) 0.0615(13) 0.065(5) Uani 0.545(8) 1 d P A 1
H17C H 0.2198 -0.0680 0.0436 0.078 Uiso 0.545(8) 1 calc PR A 1
C18 C 0.2564(13) -0.1124(9) 0.0969(7) 0.062(6) Uani 1 1 d . . .
H18A H 0.2079 -0.1327 0.1027 0.074 Uiso 0.455(8) 1 calc PR A 2
H18B H 0.2393 -0.0776 0.0822 0.074 Uiso 0.455(8) 1 calc PR A 2
H18 H 0.2191 -0.1505 0.0912 0.074 Uiso 0.545(8) 1 calc PR A 1
C19 C 0.1632(10) 0.3526(10) 0.4497(6) 0.048(5) Uani 1 1 d . . .
C20 C 0.2322(12) 0.3944(10) 0.4911(6) 0.059(6) Uani 1 1 d . . .
H20A H 0.2677 0.3635 0.5022 0.071 Uiso 1 1 calc R . .
H20B H 0.2646 0.4236 0.4799 0.071 Uiso 1 1 calc R . .
C21 C 0.1996(18) 0.4385(15) 0.5328(8) 0.110(13) Uani 1 1 d . . .
H21A H 0.1738 0.4093 0.5470 0.132 Uiso 1 1 calc R . .
H21B H 0.2447 0.4681 0.5575 0.132 Uiso 1 1 calc R . .
C22 C 0.1389(18) 0.4814(14) 0.5154(10) 0.110(12) Uani 1 1 d . . .
H22A H 0.1164 0.5076 0.5423 0.132 Uiso 1 1 calc R . .
H22B H 0.1666 0.5139 0.5045 0.132 Uiso 1 1 calc R . .
C23 C 0.0728(15) 0.4410(12) 0.4766(9) 0.090(9) Uani 1 1 d . . .
H23A H 0.0369 0.4715 0.4654 0.108 Uiso 1 1 calc R . .
H23B H 0.0410 0.4122 0.4884 0.108 Uiso 1 1 calc R . .
C24 C 0.1033(10) 0.3972(9) 0.4358(6) 0.046(5) Uani 1 1 d . . .
H24A H 0.0572 0.3687 0.4115 0.055 Uiso 1 1 calc R . .
H24B H 0.1285 0.4264 0.4214 0.055 Uiso 1 1 calc R . .
C25 C 0.4941(8) 0.3655(7) 0.3558(5) 0.024(3) Uani 1 1 d . . .
C26 C 0.4600(10) 0.3654(8) 0.3993(5) 0.036(4) Uani 1 1 d . . .
H26A H 0.4658 0.3213 0.4044 0.043 Uiso 1 1 calc R . .
H26B H 0.4019 0.3707 0.3924 0.043 Uiso 1 1 calc R . .
C27 C 0.5034(11) 0.4229(9) 0.4456(5) 0.045(5) Uani 1 1 d . . .
H27A H 0.4920 0.4674 0.4423 0.054 Uiso 1 1 calc R . .
H27B H 0.4831 0.4185 0.4728 0.054 Uiso 1 1 calc R . .
C28 C 0.5946(10) 0.4186(10) 0.4546(6) 0.050(5) Uani 1 1 d . . .
H28A H 0.6220 0.4563 0.4832 0.060 Uiso 1 1 calc R . .
H28B H 0.6060 0.3757 0.4607 0.060 Uiso 1 1 calc R . .
C29 C 0.6276(10) 0.4216(9) 0.4130(6) 0.044(4) Uani 1 1 d . . .
H29A H 0.6858 0.4165 0.4196 0.053 Uiso 1 1 calc R . .
H29B H 0.6215 0.4665 0.4092 0.053 Uiso 1 1 calc R . .
C30 C 0.5855(8) 0.3667(7) 0.3665(5) 0.026(3) Uani 1 1 d . . .
H30A H 0.6055 0.3743 0.3400 0.032 Uiso 1 1 calc R . .
H30B H 0.5998 0.3221 0.3683 0.032 Uiso 1 1 calc R . .
C31 C 0.0531(9) 0.1708(8) 0.1132(5) 0.033(4) Uani 1 1 d . . .
C32 C 0.0531(12) 0.0949(9) 0.1055(6) 0.055(5) Uani 1 1 d . . .
H32A H 0.1092 0.0834 0.1092 0.066 Uiso 1 1 calc R . .
H32B H 0.0304 0.0840 0.1301 0.066 Uiso 1 1 calc R . .
C33 C 0.0051(14) 0.0534(10) 0.0574(7) 0.068(7) Uani 1 1 d . . .
H33A H 0.0330 0.0591 0.0332 0.082 Uiso 1 1 calc R . .
H33B H 0.0028 0.0052 0.0552 0.082 Uiso 1 1 calc R . .
C34 C -0.0779(12) 0.0714(12) 0.0466(8) 0.081(8) Uani 1 1 d . . .
H34A H -0.1079 0.0617 0.0688 0.098 Uiso 1 1 calc R . .
H34B H -0.1055 0.0433 0.0139 0.098 Uiso 1 1 calc R . .
C35 C -0.0781(12) 0.1479(12) 0.0510(7) 0.068(6) Uani 1 1 d . . .
H35A H -0.0544 0.1569 0.0261 0.081 Uiso 1 1 calc R . .
H35B H -0.1339 0.1600 0.0468 0.081 Uiso 1 1 calc R . .
C36 C -0.0294(9) 0.1892(10) 0.0994(6) 0.048(5) Uani 1 1 d . . .
H36A H -0.0250 0.2371 0.1010 0.058 Uiso 1 1 calc R . .
H36B H -0.0594 0.1854 0.1233 0.058 Uiso 1 1 calc R . .
C37 C 0.3564(13) 0.1538(7) 0.0257(5) 0.046(5) Uani 1 1 d . A .
C38 C 0.4198(12) 0.1066(8) 0.0388(7) 0.053(6) Uani 1 1 d D . .
H38C H 0.4621 0.1361 0.0656 0.064 Uiso 0.455(8) 1 calc PR A 2
H38D H 0.3924 0.0765 0.0517 0.064 Uiso 0.455(8) 1 calc PR A 2
H38A H 0.4523 0.0936 0.0146 0.064 Uiso 0.545(8) 1 calc PR A 1
H38B H 0.4564 0.1302 0.0700 0.064 Uiso 0.545(8) 1 calc PR A 1
C39 C 0.464(3) 0.061(2) 0.0039(15) 0.057(4) Uani 0.455(8) 1 d P A 2
H39A H 0.5007 0.0882 -0.0066 0.068 Uiso 0.455(8) 1 calc PR A 2
H39B H 0.4957 0.0310 0.0184 0.068 Uiso 0.455(8) 1 calc PR A 2
C39B C 0.3729(19) 0.0437(13) 0.0405(10) 0.057(4) Uani 0.545(8) 1 d PD A 1
H39C H 0.4122 0.0114 0.0450 0.068 Uiso 0.545(8) 1 calc PR A 1
H39D H 0.3506 0.0575 0.0692 0.068 Uiso 0.545(8) 1 calc PR A 1
C40 C 0.399(3) 0.023(2) -0.0349(15) 0.057(4) Uani 0.455(8) 1 d P A 2
H40A H 0.4228 -0.0021 -0.0617 0.068 Uiso 0.455(8) 1 calc PR A 2
H40B H 0.3723 -0.0109 -0.0249 0.068 Uiso 0.455(8) 1 calc PR A 2
C40B C 0.3041(16) 0.0053(12) -0.0015(11) 0.057(4) Uani 0.545(8) 1 d PD A 1
H40C H 0.3252 -0.0137 -0.0303 0.068 Uiso 0.545(8) 1 calc PR A 1
H40D H 0.2779 -0.0323 0.0053 0.068 Uiso 0.545(8) 1 calc PR A 1
C41 C 0.341(3) 0.060(2) -0.0518(15) 0.057(4) Uani 0.455(8) 1 d P A 2
H41A H 0.3014 0.0271 -0.0781 0.068 Uiso 0.455(8) 1 calc PR A 2
H41B H 0.3683 0.0882 -0.0664 0.068 Uiso 0.455(8) 1 calc PR A 2
C41B C 0.2434(17) 0.0545(13) -0.0096(13) 0.057(4) Uani 0.545(8) 1 d PD A 1
H41C H 0.1997 0.0312 -0.0377 0.068 Uiso 0.545(8) 1 calc PR A 1
H41D H 0.2194 0.0706 0.0183 0.068 Uiso 0.545(8) 1 calc PR A 1
C42 C 0.2850(15) 0.1140(8) -0.0172(6) 0.080(8) Uani 1 1 d D . .
H42C H 0.2575 0.1440 -0.0335 0.096 Uiso 0.455(8) 1 calc PR A 2
H42D H 0.2453 0.0889 -0.0074 0.096 Uiso 0.455(8) 1 calc PR A 2
H42A H 0.2450 0.1454 -0.0225 0.096 Uiso 0.545(8) 1 calc PR A 1
H42B H 0.3061 0.0976 -0.0463 0.096 Uiso 0.545(8) 1 calc PR A 1
C43 C 0.2667(9) 0.5901(7) 0.3432(5) 0.031(4) Uani 1 1 d . . .
C44 C 0.3365(9) 0.6230(8) 0.3878(5) 0.036(4) Uani 1 1 d . . .
H44A H 0.3883 0.6202 0.3779 0.043 Uiso 1 1 calc R . .
H44B H 0.3299 0.6714 0.4015 0.043 Uiso 1 1 calc R . .
C45 C 0.3396(9) 0.5901(8) 0.4256(6) 0.036(4) Uani 1 1 d . . .
H45A H 0.3530 0.5432 0.4135 0.043 Uiso 1 1 calc R . .
H45B H 0.3824 0.6150 0.4538 0.043 Uiso 1 1 calc R . .
C46 C 0.2611(11) 0.5891(10) 0.4398(6) 0.049(5) Uani 1 1 d . . .
H46A H 0.2504 0.6361 0.4548 0.059 Uiso 1 1 calc R . .
H46B H 0.2644 0.5655 0.4636 0.059 Uiso 1 1 calc R . .
C47 C 0.1902(10) 0.5532(9) 0.3967(6) 0.041(4) Uani 1 1 d . . .
H47A H 0.1970 0.5047 0.3841 0.049 Uiso 1 1 calc R . .
H47B H 0.1389 0.5569 0.4071 0.049 Uiso 1 1 calc R . .
C48 C 0.1870(9) 0.5853(8) 0.3571(5) 0.031(4) Uani 1 1 d . . .
H48A H 0.1458 0.5581 0.3287 0.038 Uiso 1 1 calc R . .
H48B H 0.1702 0.6312 0.3679 0.038 Uiso 1 1 calc R . .
C49 C 0.5038(11) 0.4274(7) 0.0761(6) 0.037(4) Uani 1 1 d . A .
C50 C 0.5978(12) 0.4418(9) 0.0911(7) 0.054(5) Uani 1 1 d . . .
H50A H 0.6191 0.4132 0.1102 0.065 Uiso 1 1 calc R . .
H50B H 0.6196 0.4290 0.0621 0.065 Uiso 1 1 calc R . .
C51 C 0.6275(12) 0.5155(9) 0.1196(6) 0.049(5) Uani 1 1 d . . .
H51A H 0.6866 0.5225 0.1243 0.059 Uiso 1 1 calc R . .
H51B H 0.6150 0.5261 0.1514 0.059 Uiso 1 1 calc R . .
C52 C 0.5881(11) 0.5641(9) 0.0946(6) 0.048(5) Uani 1 1 d . . .
H52A H 0.6044 0.6113 0.1157 0.057 Uiso 1 1 calc R . .
H52B H 0.6073 0.5585 0.0652 0.057 Uiso 1 1 calc R . .
C53 C 0.5004(11) 0.5506(8) 0.0828(6) 0.045(5) Uani 1 1 d . . .
H53A H 0.4772 0.5802 0.0648 0.054 Uiso 1 1 calc R . .
H53B H 0.4811 0.5621 0.1125 0.054 Uiso 1 1 calc R . .
C54 C 0.4708(13) 0.4780(8) 0.0538(6) 0.051(5) Uani 1 1 d . . .
H54A H 0.4114 0.4722 0.0479 0.062 Uiso 1 1 calc R . .
H54B H 0.4851 0.4683 0.0226 0.062 Uiso 1 1 calc R . .
C55 C 0.2202(9) 0.6017(8) 0.1532(5) 0.027(3) Uani 1 1 d . . .
C56 C 0.1368(9) 0.6057(7) 0.1253(5) 0.026(3) Uani 1 1 d . . .
H56A H 0.0960 0.5925 0.1406 0.031 Uiso 1 1 calc R . .
H56B H 0.1280 0.5730 0.0928 0.031 Uiso 1 1 calc R . .
C57 C 0.1247(9) 0.6773(7) 0.1220(5) 0.029(3) Uani 1 1 d . . .
H57A H 0.0726 0.6755 0.0999 0.035 Uiso 1 1 calc R . .
H57B H 0.1229 0.7086 0.1536 0.035 Uiso 1 1 calc R . .
C58 C 0.1937(9) 0.7044(8) 0.1042(5) 0.034(4) Uani 1 1 d . . .
H58A H 0.1909 0.6766 0.0709 0.041 Uiso 1 1 calc R . .
H58B H 0.1868 0.7513 0.1050 0.041 Uiso 1 1 calc R . .
C59 C 0.2742(9) 0.7026(7) 0.1342(5) 0.032(4) Uani 1 1 d . . .
H59A H 0.2787 0.7337 0.1669 0.039 Uiso 1 1 calc R . .
H59B H 0.3169 0.7186 0.1213 0.039 Uiso 1 1 calc R . .
C60 C 0.2868(9) 0.6320(7) 0.1358(5) 0.030(4) Uani 1 1 d . . .
H60A H 0.3394 0.6335 0.1573 0.036 Uiso 1 1 calc R . .
H60B H 0.2883 0.6022 0.1037 0.036 Uiso 1 1 calc R . .
C61 C 0.2504(12) 0.1651(10) 0.5108(6) 0.061(3) Uani 1 1 d D A .
C62 C 0.2854(11) 0.1245(10) 0.5424(7) 0.072(4) Uani 1 1 d D . .
C63 C 0.3767(12) 0.1356(18) 0.5541(12) 0.164(5) Uani 1 1 d D . .
H63A H 0.3966 0.1072 0.5274 0.246 Uiso 1 1 calc R . .
H63B H 0.3981 0.1236 0.5826 0.246 Uiso 1 1 calc R . .
H63C H 0.3941 0.1832 0.5599 0.246 Uiso 1 1 calc R . .
C64 C 0.2585(19) 0.0495(11) 0.5169(12) 0.164(5) Uani 1 1 d D . .
H64A H 0.2065 0.0439 0.4946 0.246 Uiso 1 1 calc R . .
H64B H 0.2531 0.0271 0.5402 0.246 Uiso 1 1 calc R . .
H64C H 0.2985 0.0291 0.4995 0.246 Uiso 1 1 calc R . .
C65 C 0.2629(19) 0.1533(18) 0.5902(8) 0.164(5) Uani 1 1 d D . .
H65A H 0.2892 0.1995 0.6062 0.246 Uiso 1 1 calc R . .
H65B H 0.2807 0.1252 0.6100 0.246 Uiso 1 1 calc R . .
H65C H 0.2045 0.1537 0.5852 0.246 Uiso 1 1 calc R . .
C66 C 0.1207(14) -0.1681(11) 0.2345(7) 0.061(3) Uani 1 1 d . A .
C67 C 0.0559(10) -0.1990(7) 0.2513(6) 0.037(4) Uani 1 1 d . . .
C68 C -0.0195(12) -0.2231(11) 0.2094(8) 0.074(7) Uani 1 1 d . . .
H68A H -0.0373 -0.1845 0.1998 0.111 Uiso 1 1 calc R . .
H68B H -0.0628 -0.2427 0.2195 0.111 Uiso 1 1 calc R . .
H68C H -0.0059 -0.2571 0.1825 0.111 Uiso 1 1 calc R . .
C69 C 0.0355(12) -0.1452(8) 0.2920(7) 0.052(5) Uani 1 1 d . . .
H69A H 0.0849 -0.1242 0.3161 0.078 Uiso 1 1 calc R . .
H69B H -0.0012 -0.1656 0.3061 0.078 Uiso 1 1 calc R . .
H69C H 0.0096 -0.1108 0.2804 0.078 Uiso 1 1 calc R . .
C70 C 0.0834(14) -0.2574(11) 0.2669(10) 0.083(8) Uani 1 1 d . . .
H70A H 0.0824 -0.2967 0.2390 0.125 Uiso 1 1 calc R . .
H70B H 0.0474 -0.2685 0.2854 0.125 Uiso 1 1 calc R . .
H70C H 0.1383 -0.2452 0.2866 0.125 Uiso 1 1 calc R . .
C71 C 0.5432(9) 0.0021(8) 0.2768(6) 0.031(4) Uani 1 1 d . A .
C72 C 0.6316(10) -0.0094(8) 0.2883(7) 0.042(4) Uani 1 1 d . . .
C73 C 0.6456(11) -0.0445(10) 0.3253(8) 0.067(7) Uani 1 1 d . . .
H73A H 0.6321 -0.0160 0.3544 0.100 Uiso 1 1 calc R . .
H73B H 0.7022 -0.0525 0.3321 0.100 Uiso 1 1 calc R . .
H73C H 0.6116 -0.0877 0.3132 0.100 Uiso 1 1 calc R . .
C74 C 0.6873(9) 0.0563(8) 0.3082(7) 0.049(5) Uani 1 1 d . . .
H74A H 0.6835 0.0785 0.2840 0.073 Uiso 1 1 calc R . .
H74B H 0.7428 0.0466 0.3174 0.073 Uiso 1 1 calc R . .
H74C H 0.6715 0.0860 0.3361 0.073 Uiso 1 1 calc R . .
C75 C 0.6497(12) -0.0547(11) 0.2409(9) 0.081(8) Uani 1 1 d . . .
H75A H 0.6137 -0.0969 0.2287 0.121 Uiso 1 1 calc R . .
H75B H 0.7056 -0.0648 0.2466 0.121 Uiso 1 1 calc R . .
H75C H 0.6411 -0.0308 0.2175 0.121 Uiso 1 1 calc R . .
C76 C 0.4738(12) 0.1737(9) 0.4197(7) 0.050(3) Uani 1 1 d . A .
C77 C 0.5628(13) 0.1720(14) 0.4441(9) 0.072(4) Uani 1 1 d . . .
C78 C 0.585(2) 0.217(2) 0.4941(14) 0.164(5) Uani 1 1 d . . .
H78A H 0.5712 0.2623 0.4959 0.246 Uiso 1 1 calc R . .
H78B H 0.6434 0.2188 0.5063 0.246 Uiso 1 1 calc R . .
H78C H 0.5565 0.1991 0.5133 0.246 Uiso 1 1 calc R . .
C79 C 0.571(2) 0.099(2) 0.4396(14) 0.164(5) Uani 1 1 d . . .
H79A H 0.5522 0.0886 0.4652 0.246 Uiso 1 1 calc R . .
H79B H 0.6276 0.0910 0.4418 0.246 Uiso 1 1 calc R . .
H79C H 0.5387 0.0701 0.4088 0.246 Uiso 1 1 calc R . .
C80 C 0.617(2) 0.198(2) 0.4169(14) 0.164(5) Uani 1 1 d . . .
H80A H 0.5973 0.1757 0.3827 0.246 Uiso 1 1 calc R . .
H80B H 0.6725 0.1876 0.4265 0.246 Uiso 1 1 calc R . .
H80C H 0.6171 0.2469 0.4244 0.246 Uiso 1 1 calc R . .
C81 C -0.0814(9) 0.2520(9) 0.3439(6) 0.050(3) Uani 1 1 d D A .
C82 C -0.1659(10) 0.2741(10) 0.3407(8) 0.091(9) Uani 1 1 d D . .
C83 C -0.1582(15) 0.3496(10) 0.3673(9) 0.105(2) Uani 1 1 d D . .
H83A H -0.1258 0.3591 0.3996 0.158 Uiso 1 1 calc R . .
H83B H -0.2118 0.3640 0.3687 0.158 Uiso 1 1 calc R . .
H83C H -0.1321 0.3744 0.3507 0.158 Uiso 1 1 calc R . .
C84 C -0.2101(14) 0.2603(13) 0.2892(8) 0.105(2) Uani 1 1 d D . .
H84A H -0.1782 0.2825 0.2737 0.158 Uiso 1 1 calc R . .
H84B H -0.2624 0.2780 0.2884 0.158 Uiso 1 1 calc R . .
H84C H -0.2181 0.2115 0.2726 0.158 Uiso 1 1 calc R . .
C85 C -0.2166(14) 0.2366(14) 0.3629(10) 0.105(2) Uani 1 1 d D . .
H85A H -0.2135 0.1879 0.3501 0.158 Uiso 1 1 calc R . .
H85B H -0.2727 0.2458 0.3555 0.158 Uiso 1 1 calc R . .
H85C H -0.1960 0.2520 0.3974 0.158 Uiso 1 1 calc R . .
C86 C -0.0411(12) 0.0432(9) 0.2107(6) 0.050(3) Uani 1 1 d . A .
C87 C -0.1288(13) 0.0167(13) 0.1943(9) 0.072(4) Uani 1 1 d . . .
C88 C -0.183(2) 0.059(2) 0.2172(14) 0.164(5) Uani 1 1 d . . .
H88A H -0.1671 0.0674 0.2515 0.246 Uiso 1 1 calc R . .
H88B H -0.2378 0.0359 0.2050 0.246 Uiso 1 1 calc R . .
H88C H -0.1807 0.1017 0.2107 0.246 Uiso 1 1 calc R . .
C89 C -0.155(2) -0.007(2) 0.1394(14) 0.164(5) Uani 1 1 d . . .
H89A H -0.1620 0.0329 0.1289 0.246 Uiso 1 1 calc R . .
H89B H -0.2056 -0.0361 0.1288 0.246 Uiso 1 1 calc R . .
H89C H -0.1132 -0.0314 0.1259 0.246 Uiso 1 1 calc R . .
C90 C -0.138(2) -0.051(2) 0.2011(14) 0.164(5) Uani 1 1 d . . .
H90A H -0.0903 -0.0739 0.1963 0.246 Uiso 1 1 calc R . .
H90B H -0.1857 -0.0782 0.1781 0.246 Uiso 1 1 calc R . .
H90C H -0.1448 -0.0446 0.2334 0.246 Uiso 1 1 calc R . .
C91 C 0.6173(11) 0.2493(8) 0.1234(8) 0.046(5) Uani 1 1 d . A .
C92 C 0.7065(12) 0.2365(10) 0.1309(8) 0.072(7) Uani 1 1 d D . .
C93 C 0.7515(15) 0.2869(13) 0.1166(10) 0.105(2) Uani 1 1 d D . .
H93A H 0.7307 0.2801 0.0827 0.158 Uiso 1 1 calc R . .
H93B H 0.8088 0.2808 0.1223 0.158 Uiso 1 1 calc R . .
H93C H 0.7442 0.3328 0.1353 0.158 Uiso 1 1 calc R . .
C94 C 0.7475(15) 0.2392(14) 0.1804(9) 0.105(2) Uani 1 1 d D . .
H94A H 0.7505 0.2853 0.2022 0.158 Uiso 1 1 calc R . .
H94B H 0.8019 0.2260 0.1806 0.158 Uiso 1 1 calc R . .
H94C H 0.7166 0.2082 0.1905 0.158 Uiso 1 1 calc R . .
C95 C 0.7113(15) 0.1618(14) 0.1010(11) 0.105(2) Uani 1 1 d . . .
H95A H 0.6854 0.1312 0.1137 0.158 Uiso 1 1 calc R . .
H95B H 0.7678 0.1538 0.1027 0.158 Uiso 1 1 calc R . .
H95C H 0.6838 0.1536 0.0679 0.158 Uiso 1 1 calc R . .
C96 C 0.5935(8) 0.4477(8) 0.2633(5) 0.026(3) Uani 1 1 d . A .
C97 C 0.6778(9) 0.4854(7) 0.2813(5) 0.032(4) Uani 1 1 d . . .
C98 C 0.6933(15) 0.5174(14) 0.3334(10) 0.105(2) Uani 1 1 d . . .
H98A H 0.6598 0.5544 0.3409 0.158 Uiso 1 1 calc R . .
H98B H 0.7501 0.5352 0.3459 0.158 Uiso 1 1 calc R . .
H98C H 0.6803 0.4838 0.3479 0.158 Uiso 1 1 calc R . .
C99 C 0.6866(15) 0.5327(14) 0.2566(11) 0.105(2) Uani 1 1 d . . .
H99A H 0.6897 0.5082 0.2239 0.158 Uiso 1 1 calc R . .
H99B H 0.7360 0.5634 0.2728 0.158 Uiso 1 1 calc R . .
H99C H 0.6403 0.5588 0.2561 0.158 Uiso 1 1 calc R . .
C100 C 0.7414(15) 0.4357(14) 0.2730(11) 0.105(2) Uani 1 1 d . . .
H10C H 0.7313 0.3994 0.2858 0.158 Uiso 1 1 calc R . .
H10D H 0.7950 0.4596 0.2890 0.158 Uiso 1 1 calc R . .
H10E H 0.7383 0.4163 0.2388 0.158 Uiso 1 1 calc R . .
C101 C 0.0204(14) 0.5259(11) 0.2186(7) 0.061(3) Uani 1 1 d . A .
C102 C -0.0703(10) 0.5364(9) 0.2040(8) 0.051(5) Uani 1 1 d . . .
C103 C -0.1246(13) 0.4710(12) 0.1913(11) 0.099(6) Uani 1 1 d . . .
H10F H -0.1003 0.4334 0.1726 0.148 Uiso 1 1 calc R . .
H10G H -0.1773 0.4746 0.1726 0.148 Uiso 1 1 calc R . .
H10H H -0.1312 0.4629 0.2204 0.148 Uiso 1 1 calc R . .
C104 C -0.0928(13) 0.5888(12) 0.2406(11) 0.099(6) Uani 1 1 d . . .
H10I H -0.0881 0.5753 0.2690 0.148 Uiso 1 1 calc R . .
H10J H -0.1486 0.5966 0.2297 0.148 Uiso 1 1 calc R . .
H10K H -0.0573 0.6304 0.2481 0.148 Uiso 1 1 calc R . .
C105 C -0.0751(13) 0.5609(12) 0.1617(11) 0.099(6) Uani 1 1 d . . .
H10L H -0.0460 0.6062 0.1721 0.148 Uiso 1 1 calc R . .
H10M H -0.1316 0.5626 0.1474 0.148 Uiso 1 1 calc R . .
H10N H -0.0510 0.5299 0.1381 0.148 Uiso 1 1 calc R . .
C106 C 0.0545(12) 0.3536(8) 0.0796(7) 0.050(6) Uani 1 1 d . A .
C107 C -0.0156(13) 0.3589(12) 0.0410(7) 0.063(6) Uani 1 1 d . . .
C108 C 0.0065(16) 0.4173(14) 0.0277(11) 0.105(2) Uani 1 1 d . . .
H10O H 0.0111 0.4585 0.0549 0.158 Uiso 1 1 calc R . .
H10P H -0.0351 0.4198 0.0010 0.158 Uiso 1 1 calc R . .
H10Q H 0.0581 0.4127 0.0184 0.158 Uiso 1 1 calc R . .
C109 C -0.0220(16) 0.2942(14) -0.0027(11) 0.105(2) Uani 1 1 d . . .
H10R H 0.0292 0.2915 -0.0126 0.158 Uiso 1 1 calc R . .
H10S H -0.0649 0.2962 -0.0289 0.158 Uiso 1 1 calc R . .
H10T H -0.0342 0.2542 0.0059 0.158 Uiso 1 1 calc R . .
C110 C -0.0954(15) 0.3563(14) 0.0526(11) 0.105(2) Uani 1 1 d . . .
H11C H -0.1037 0.3162 0.0620 0.158 Uiso 1 1 calc R . .
H11D H -0.1374 0.3539 0.0247 0.158 Uiso 1 1 calc R . .
H11E H -0.0978 0.3969 0.0789 0.158 Uiso 1 1 calc R . .
C111 C 0.2405(15) 0.3290(11) -0.0221(8) 0.061(3) Uani 1 1 d . A .
C112 C 0.2145(14) 0.2936(10) -0.0774(6) 0.064(7) Uani 1 1 d . . .
C113 C 0.2928(15) 0.2642(14) -0.0957(11) 0.105(2) Uani 1 1 d . . .
H11F H 0.3411 0.2822 -0.0701 0.158 Uiso 1 1 calc R . .
H11G H 0.2983 0.2778 -0.1231 0.158 Uiso 1 1 calc R . .
H11H H 0.2864 0.2148 -0.1051 0.158 Uiso 1 1 calc R . .
C114 C 0.1615(15) 0.2349(14) -0.0879(11) 0.105(2) Uani 1 1 d . . .
H11I H 0.1792 0.2120 -0.0646 0.158 Uiso 1 1 calc R . .
H11J H 0.1614 0.2045 -0.1198 0.158 Uiso 1 1 calc R . .
H11K H 0.1071 0.2473 -0.0868 0.158 Uiso 1 1 calc R . .
C115 C 0.1978(16) 0.3424(14) -0.0997(11) 0.105(2) Uani 1 1 d . . .
H11L H 0.1460 0.3586 -0.0952 0.158 Uiso 1 1 calc R . .
H11M H 0.1953 0.3224 -0.1337 0.158 Uiso 1 1 calc R . .
H11N H 0.2403 0.3803 -0.0858 0.158 Uiso 1 1 calc R . .
C116 C 0.4517(12) 0.6784(11) 0.2582(7) 0.061(3) Uani 1 1 d D A .
C117 C 0.5192(11) 0.7182(9) 0.2489(7) 0.074(7) Uani 1 1 d D . .
C118 C 0.5880(13) 0.7356(13) 0.2919(9) 0.122(12) Uani 1 1 d D . .
H11O H 0.5762 0.7733 0.3174 0.183 Uiso 1 1 calc R . .
H11P H 0.6374 0.7487 0.2837 0.183 Uiso 1 1 calc R . .
H11Q H 0.5952 0.6963 0.3026 0.183 Uiso 1 1 calc R . .
C119 C 0.494(2) 0.7820(15) 0.2394(13) 0.151(15) Uani 1 1 d . . .
H11R H 0.4388 0.7737 0.2208 0.226 Uiso 1 1 calc R . .
H11S H 0.5300 0.7955 0.2216 0.226 Uiso 1 1 calc R . .
H11T H 0.4986 0.8180 0.2696 0.226 Uiso 1 1 calc R . .
C120 C 0.5487(16) 0.6730(12) 0.2069(9) 0.122(12) Uani 1 1 d D . .
H12C H 0.5530 0.6279 0.2099 0.183 Uiso 1 1 calc R . .
H12D H 0.6016 0.6925 0.2067 0.183 Uiso 1 1 calc R . .
H12E H 0.5105 0.6694 0.1772 0.183 Uiso 1 1 calc R . .
C121 C 0.4826(9) 0.1589(7) 0.2077(5) 0.027(3) Uani 1 1 d . A .
C122 C 0.5736(10) 0.1608(10) 0.2247(7) 0.054(5) Uani 1 1 d . . .
H12F H 0.5965 0.2071 0.2439 0.081 Uiso 1 1 calc R . .
H12G H 0.5978 0.1456 0.1972 0.081 Uiso 1 1 calc R . .
H12H H 0.5848 0.1310 0.2439 0.081 Uiso 1 1 calc R . .
C123 C 0.0642(9) 0.3531(7) 0.2722(5) 0.027(3) Uani 1 1 d . A .
C124 C -0.0212(9) 0.3537(10) 0.2529(7) 0.051(5) Uani 1 1 d . . .
H12I H -0.0295 0.3526 0.2199 0.076 Uiso 1 1 calc R . .
H12J H -0.0398 0.3948 0.2717 0.076 Uiso 1 1 calc R . .
H12K H -0.0516 0.3140 0.2543 0.076 Uiso 1 1 calc R . .
C125 C 0.0219(12) 0.1299(10) -0.0625(7) 0.055(5) Uani 1 1 d . . .
C126 C -0.0235(16) 0.1246(14) -0.1090(10) 0.116(8) Uani 1 1 d U . .
H12O H 0.0121 0.1162 -0.1312 0.174 Uiso 1 1 calc R . .
H12P H -0.0471 0.1668 -0.1078 0.174 Uiso 1 1 calc R . .
H12Q H -0.0664 0.0872 -0.1196 0.174 Uiso 1 1 calc R . .
C127 C 0.5603(12) 0.6213(12) 0.4322(8) 0.073(7) Uani 1 1 d . . .
C128 C 0.5878(16) 0.6909(13) 0.4616(10) 0.116(8) Uani 1 1 d U . .
H12L H 0.6391 0.7047 0.4556 0.174 Uiso 1 1 calc R . .
H12M H 0.5952 0.6948 0.4951 0.174 Uiso 1 1 calc R . .
H12N H 0.5477 0.7203 0.4538 0.174 Uiso 1 1 calc R . .
Co1 Co 0.37612(12) -0.05612(10) 0.25040(8) 0.0299(5) Uani 1 1 d . A .
Co2 Co 0.05796(13) 0.22053(11) 0.40069(7) 0.0334(5) Uani 1 1 d . . .
Co3 Co 0.47361(16) 0.28039(11) 0.07187(8) 0.0427(6) Uani 1 1 d . A .
Co4 Co 0.18731(12) 0.57533(10) 0.24101(7) 0.0243(4) Uani 1 1 d . A .
Dy1 Dy 0.29383(5) 0.15708(4) 0.40430(3) 0.03293(18) Uani 1 1 d . A .
Dy2 Dy 0.13333(4) -0.00408(4) 0.24543(3) 0.02977(18) Uani 1 1 d . A .
Dy3 Dy 0.41111(4) 0.11880(3) 0.29472(2) 0.02485(16) Uani 1 1 d . A .
Dy4 Dy 0.06578(4) 0.19547(4) 0.28251(3) 0.02717(17) Uani 1 1 d . A .
Dy5 Dy 0.30992(4) 0.16651(3) 0.17928(2) 0.02359(16) Uani 1 1 d . A .
Dy6 Dy 0.23684(4) 0.34315(3) 0.30154(2) 0.02114(15) Uani 1 1 d . A .
Dy7 Dy 0.47741(4) 0.30596(3) 0.18926(2) 0.02393(16) Uani 1 1 d . A .
Dy8 Dy 0.14069(4) 0.40277(3) 0.19531(2) 0.02339(16) Uani 1 1 d . A .
Dy9 Dy 0.42468(4) 0.51099(3) 0.23206(2) 0.02145(15) Uani 1 1 d . A .
Dy10 Dy 0.24753(5) 0.35777(4) 0.07571(2) 0.03296(19) Uani 1 1 d . A .
N1 N 0.3409(8) -0.1211(6) 0.2853(5) 0.036(3) Uani 1 1 d . . .
H1A H 0.2901 -0.1423 0.2696 0.043 Uiso 1 1 calc R A .
H1B H 0.3754 -0.1539 0.2841 0.043 Uiso 1 1 calc R . .
N2 N 0.0460(8) 0.1431(8) 0.4298(5) 0.048(4) Uani 1 1 d . . .
H2A H 0.0930 0.1442 0.4512 0.057 Uiso 1 1 calc R . .
H2B H 0.0055 0.1506 0.4459 0.057 Uiso 1 1 calc R . .
N3 N 0.3230(8) -0.1170(6) 0.1790(5) 0.041(4) Uani 1 1 d . . .
H3C H 0.3539 -0.1515 0.1696 0.049 Uiso 1 1 calc R A .
H3D H 0.2727 -0.1360 0.1777 0.049 Uiso 1 1 calc R . .
N4 N 0.1232(9) 0.2972(8) 0.4617(5) 0.049(4) Uani 1 1 d . . .
H4C H 0.0889 0.3151 0.4809 0.058 Uiso 1 1 calc R . .
H4D H 0.1617 0.2787 0.4785 0.058 Uiso 1 1 calc R . .
N5 N 0.4718(7) 0.4295(6) 0.3437(4) 0.028(3) Uani 1 1 d . . .
H5C H 0.4897 0.4300 0.3176 0.034 Uiso 1 1 calc R . .
H5D H 0.4951 0.4667 0.3687 0.034 Uiso 1 1 calc R . .
H5E H 0.4174 0.4297 0.3376 0.034 Uiso 1 1 calc R . .
N6 N 0.1074(8) 0.1920(6) 0.0844(5) 0.038(3) Uani 1 1 d . . .
H6A H 0.0927 0.1649 0.0536 0.046 Uiso 1 1 calc R . .
H6B H 0.1596 0.1881 0.0967 0.046 Uiso 1 1 calc R . .
H6C H 0.1021 0.2357 0.0860 0.046 Uiso 1 1 calc R . .
N7 N 0.4018(11) 0.2052(7) 0.0123(5) 0.060(5) Uani 1 1 d . . .
H7A H 0.3657 0.2253 -0.0045 0.073 Uiso 1 1 calc R A .
H7B H 0.4341 0.1835 -0.0071 0.073 Uiso 1 1 calc R . .
N8 N 0.2572(7) 0.6313(6) 0.3098(4) 0.025(3) Uani 1 1 d . . .
H8C H 0.3072 0.6455 0.3073 0.030 Uiso 1 1 calc R . .
H8D H 0.2328 0.6690 0.3223 0.030 Uiso 1 1 calc R . .
N9 N 0.4818(11) 0.3571(7) 0.0419(5) 0.057(5) Uani 1 1 d . . .
H9C H 0.5195 0.3479 0.0237 0.069 Uiso 1 1 calc R A .
H9D H 0.4331 0.3557 0.0218 0.069 Uiso 1 1 calc R . .
N10 N 0.2274(7) 0.6372(5) 0.2054(4) 0.023(3) Uani 1 1 d . . .
H10U H 0.1982 0.6737 0.2090 0.028 Uiso 1 1 calc R . .
H10V H 0.2804 0.6533 0.2195 0.028 Uiso 1 1 calc R . .
N11 N 0.5396(9) 0.5681(7) 0.4111(6) 0.048(4) Uani 1 1 d . . .
N12 N 0.0594(10) 0.1325(9) -0.0250(5) 0.061(5) Uani 1 1 d . . .
O1A O 0.2911(6) 0.1590(5) 0.1008(3) 0.033(3) Uani 1 1 d . . .
O1B O 0.2672(6) 0.2649(6) 0.4170(4) 0.040(3) Uani 1 1 d . . .
O1C O 0.3167(7) 0.0477(6) 0.3837(4) 0.040(3) Uani 1 1 d . . .
O1D O 0.0726(6) 0.0196(5) 0.3073(4) 0.040(3) Uani 1 1 d . . .
O2 O 0.3878(6) 0.0242(5) 0.3171(4) 0.031(2) Uani 1 1 d . . .
O3 O 0.2412(6) -0.0117(6) 0.2976(4) 0.037(3) Uani 1 1 d . . .
O5 O 0.5041(6) 0.3632(5) 0.1393(4) 0.032(2) Uani 1 1 d . . .
O6 O 0.0365(6) 0.1396(5) 0.3335(4) 0.032(2) Uani 1 1 d . . .
O7 O 0.3425(6) 0.0227(5) 0.2282(3) 0.027(2) Uani 1 1 d . . .
O8 O 0.2820(6) 0.0542(5) 0.1547(3) 0.025(2) Uani 1 1 d . . .
O9 O 0.1968(6) -0.0160(5) 0.1854(3) 0.028(2) Uani 1 1 d . . .
O10 O 0.1288(6) 0.2574(5) 0.3659(3) 0.026(2) Uani 1 1 d . . .
O11 O 0.2337(6) 0.3538(5) 0.3769(3) 0.025(2) Uani 1 1 d . . .
O13 O 0.4595(6) 0.2300(5) 0.3147(4) 0.028(2) Uani 1 1 d . . .
O14 O 0.3568(6) 0.3088(5) 0.2979(3) 0.026(2) Uani 1 1 d . . .
O15 O 0.4789(6) 0.3013(5) 0.2634(3) 0.027(2) Uani 1 1 d . . .
O16 O 0.0581(6) 0.1998(5) 0.2072(4) 0.031(2) Uani 1 1 d . . .
O17 O 0.1673(6) 0.1132(6) 0.3757(4) 0.043(3) Uani 1 1 d . . .
O18 O 0.0994(5) 0.2921(5) 0.1779(3) 0.025(2) Uani 1 1 d . . .
O19 O 0.1889(6) 0.1995(5) 0.1795(4) 0.030(2) Uani 1 1 d . . .
O20 O 0.4052(6) 0.2486(5) 0.1090(3) 0.032(2) Uani 1 1 d . . .
O21 O 0.2634(7) 0.2467(5) 0.0614(4) 0.041(3) Uani 1 1 d . . .
O22 O 0.2872(5) 0.4550(5) 0.3293(3) 0.024(2) Uani 1 1 d . . .
O23 O 0.2192(6) 0.4940(4) 0.2603(3) 0.023(2) Uani 1 1 d . . .
O24 O 0.3697(5) 0.5198(5) 0.2945(3) 0.022(2) Uani 1 1 d . . .
O26 O 0.3746(7) 0.3992(5) 0.1032(3) 0.034(3) Uani 1 1 d . . .
O27 O 0.4798(6) 0.4853(5) 0.1677(3) 0.029(2) Uani 1 1 d . . .
O28 O 0.1650(6) 0.4956(4) 0.1718(3) 0.024(2) Uani 1 1 d . . .
O29 O 0.2238(6) 0.4686(5) 0.0998(3) 0.030(2) Uani 1 1 d . . .
O30 O 0.3134(6) 0.5180(5) 0.1836(3) 0.028(2) Uani 1 1 d . . .
O31 O 0.2954(6) 0.1541(6) 0.3279(4) 0.039(3) Uani 1 1 d . . .
O32 O 0.1626(6) 0.1124(5) 0.2663(4) 0.036(3) Uani 1 1 d . . .
O33 O 0.2948(6) 0.1520(4) 0.2486(3) 0.024(2) Uani 1 1 d . . .
O34 O 0.2067(6) 0.2312(5) 0.2924(3) 0.0234(15) Uani 1 1 d . . .
O35 O 0.3360(5) 0.2780(5) 0.1856(3) 0.021(2) Uani 1 1 d . . .
O36 O 0.2583(5) 0.3626(4) 0.2344(3) 0.018(2) Uani 1 1 d . . .
O37 O 0.3871(5) 0.3942(4) 0.2094(3) 0.021(2) Uani 1 1 d . . .
O38 O 0.2481(6) 0.3599(5) 0.1540(3) 0.0234(15) Uani 1 1 d . . .
O39 O 0.2749(12) 0.1606(8) 0.4748(6) 0.104(2) Uani 1 1 d D . .
O40 O 0.2137(12) 0.2155(8) 0.5225(6) 0.104(2) Uani 1 1 d D . .
O41 O 0.1073(8) -0.1159(6) 0.2232(5) 0.057(4) Uani 1 1 d . . .
O42 O 0.1832(7) -0.1973(6) 0.2299(4) 0.047(3) Uani 1 1 d . . .
O43 O 0.4932(6) -0.0510(5) 0.2582(4) 0.037(3) Uani 1 1 d . . .
O44 O 0.5247(6) 0.0615(5) 0.2872(4) 0.033(3) Uani 1 1 d . . .
O45 O 0.4274(13) 0.1921(8) 0.4459(6) 0.104(2) Uani 1 1 d . . .
O46 O 0.4544(13) 0.1531(8) 0.3761(6) 0.104(2) Uani 1 1 d . . .
O47 O -0.0478(7) 0.2530(6) 0.3828(4) 0.046(3) Uani 1 1 d . . .
O48 O -0.0525(7) 0.2366(6) 0.3038(6) 0.061(4) Uani 1 1 d . . .
O49 O -0.0240(8) 0.1042(6) 0.2326(4) 0.052(3) Uani 1 1 d . . .
O50 O 0.0103(7) 0.0023(7) 0.2003(4) 0.056(4) Uani 1 1 d . . .
O51 O 0.5887(7) 0.2597(6) 0.1601(5) 0.049(3) Uani 1 1 d . . .
O52 O 0.5802(8) 0.2505(7) 0.0838(5) 0.053(3) Uani 1 1 d . . .
O53 O 0.5834(6) 0.3883(5) 0.2379(4) 0.036(3) Uani 1 1 d . . .
O54 O 0.5358(7) 0.4810(6) 0.2751(4) 0.042(3) Uani 1 1 d . . .
O55 O 0.0365(6) 0.4671(5) 0.2129(4) 0.034(3) Uani 1 1 d . . .
O56 O 0.0702(6) 0.5783(5) 0.2359(4) 0.035(3) Uani 1 1 d . . .
O57 O 0.0478(8) 0.3796(6) 0.1219(4) 0.055(4) Uani 1 1 d . . .
O58 O 0.1137(8) 0.3241(6) 0.0691(5) 0.057(4) Uani 1 1 d . . .
O59 O 0.4551(13) 0.6229(9) 0.2576(6) 0.104(2) Uani 1 1 d . . .
O60 O 0.3891(13) 0.7122(8) 0.2630(6) 0.104(2) Uani 1 1 d . . .
O61 O 0.3006(13) 0.3224(8) 0.0017(6) 0.104(2) Uani 1 1 d . . .
O62 O 0.1847(13) 0.3564(8) -0.0025(6) 0.104(2) Uani 1 1 d . . .
O63 O 0.4355(6) 0.1304(5) 0.2227(4) 0.031(2) Uani 1 1 d . . .
O64 O 0.4553(6) 0.1882(5) 0.1777(3) 0.027(2) Uani 1 1 d . . .
O65 O 0.0882(6) 0.3126(5) 0.2942(4) 0.031(2) Uani 1 1 d . . .
O66 O 0.1182(5) 0.3931(5) 0.2680(4) 0.026(2) Uani 1 1 d . . .
P1 P 0.3188(2) 0.0006(2) 0.33523(15) 0.0307(9) Uani 1 1 d . A .
P2 P 0.0807(3) 0.0846(2) 0.34801(16) 0.0343(10) Uani 1 1 d . . .
P3 P 0.2801(2) 0.00222(19) 0.17982(14) 0.0288(9) Uani 1 1 d . A .
P4 P 0.2029(2) 0.3046(2) 0.39874(14) 0.0285(9) Uani 1 1 d . . .
P5 P 0.4438(2) 0.29470(18) 0.30365(13) 0.0209(8) Uani 1 1 d . A .
P6 P 0.1038(2) 0.21959(19) 0.17510(14) 0.0266(9) Uani 1 1 d . A .
P7 P 0.3257(3) 0.2044(2) 0.07800(14) 0.0342(10) Uani 1 1 d . A .
P8 P 0.2882(2) 0.50803(18) 0.30534(13) 0.0217(8) Uani 1 1 d . A .
P9 P 0.4630(3) 0.4212(2) 0.12606(14) 0.0304(9) Uani 1 1 d . A .
P10 P 0.2323(2) 0.51428(19) 0.15039(13) 0.0272(9) Uani 1 1 d . A .
P11 P 0.2401(2) 0.16276(19) 0.28358(14) 0.0265(9) Uani 1 1 d . A .
P12 P 0.3066(2) 0.34826(18) 0.19564(12) 0.0209(8) Uani 1 1 d . A .

loop_
_atom_site_aniso_label
_atom_site_aniso_U_11
_atom_site_aniso_U_22
_atom_site_aniso_U_33
_atom_site_aniso_U_23
_atom_site_aniso_U_13
_atom_site_aniso_U_12
C1 0.049(11) 0.024(9) 0.060(12) 0.026(9) 0.013(9) 0.012(8)
C2 0.053(12) 0.068(14) 0.060(13) 0.043(11) 0.029(10) 0.021(10)
C3 0.090(14) 0.054(10) 0.054(11) 0.030(9) 0.002(9) -0.005(10)
C3B 0.090(14) 0.054(10) 0.054(11) 0.030(9) 0.002(9) -0.005(10)
C4 0.090(14) 0.054(10) 0.054(11) 0.030(9) 0.002(9) -0.005(10)
C4B 0.090(14) 0.054(10) 0.054(11) 0.030(9) 0.002(9) -0.005(10)
C5 0.090(14) 0.054(10) 0.054(11) 0.030(9) 0.002(9) -0.005(10)
C5B 0.090(14) 0.054(10) 0.054(11) 0.030(9) 0.002(9) -0.005(10)
C6 0.030(10) 0.044(11) 0.073(14) 0.031(10) -0.011(9) -0.001(8)
C7 0.018(8) 0.049(11) 0.051(11) 0.027(9) 0.013(7) -0.002(7)
C8 0.062(14) 0.094(18) 0.092(18) 0.071(15) 0.023(13) 0.015(13)
C9 0.10(2) 0.086(18) 0.070(16) 0.052(15) -0.008(14) -0.010(15)
C10 0.12(2) 0.17(3) 0.09(2) 0.07(2) 0.014(18) -0.09(2)
C11 0.049(14) 0.17(3) 0.089(19) 0.08(2) 0.021(13) -0.012(16)
C12 0.043(12) 0.092(17) 0.063(14) 0.039(13) 0.008(10) -0.023(11)
C13 0.059(12) 0.020(8) 0.031(9) 0.008(7) -0.003(8) 0.011(8)
C14 0.070(15) 0.068(15) 0.055(13) 0.022(12) 0.021(11) 0.002(12)
C15 0.109(16) 0.037(9) 0.051(10) 0.021(8) 0.015(10) 0.000(10)
C15B 0.109(16) 0.037(9) 0.051(10) 0.021(8) 0.015(10) 0.000(10)
C16 0.109(16) 0.037(9) 0.051(10) 0.021(8) 0.015(10) 0.000(10)
C16B 0.109(16) 0.037(9) 0.051(10) 0.021(8) 0.015(10) 0.000(10)
C17 0.109(16) 0.037(9) 0.051(10) 0.021(8) 0.015(10) 0.000(10)
C17B 0.109(16) 0.037(9) 0.051(10) 0.021(8) 0.015(10) 0.000(10)
C18 0.096(17) 0.020(9) 0.043(11) -0.012(8) -0.006(11) -0.012(10)
C19 0.031(9) 0.072(13) 0.036(10) 0.008(9) 0.014(8) -0.021(9)
C20 0.069(14) 0.069(14) 0.036(10) 0.014(10) 0.016(10) -0.032(11)
C21 0.12(2) 0.13(3) 0.044(14) -0.023(16) 0.042(16) -0.09(2)
C22 0.11(2) 0.09(2) 0.08(2) -0.060(17) 0.063(18) -0.038(18)
C23 0.090(18) 0.068(16) 0.097(19) -0.024(14) 0.072(16) -0.008(14)
C24 0.028(9) 0.053(11) 0.053(11) 0.000(9) 0.028(8) 0.004(8)
C25 0.026(8) 0.023(8) 0.017(7) 0.000(6) -0.002(6) -0.007(6)
C26 0.038(10) 0.038(10) 0.035(9) 0.014(8) 0.012(8) 0.006(8)
C27 0.063(12) 0.051(11) 0.017(8) 0.010(8) 0.004(8) -0.021(9)
C28 0.042(11) 0.055(12) 0.041(11) 0.015(9) -0.013(8) -0.010(9)
C29 0.031(9) 0.038(10) 0.049(11) 0.007(9) -0.008(8) -0.013(8)
C30 0.028(8) 0.024(8) 0.030(8) 0.017(7) 0.001(6) 0.005(6)
C31 0.036(9) 0.027(8) 0.027(8) 0.002(7) 0.000(7) -0.018(7)
C32 0.065(14) 0.053(12) 0.039(11) 0.005(9) 0.011(10) -0.002(10)
C33 0.101(19) 0.043(12) 0.049(13) -0.004(10) 0.023(13) -0.011(12)
C34 0.047(13) 0.097(19) 0.053(13) -0.031(13) 0.003(11) -0.042(13)
C35 0.047(12) 0.093(18) 0.039(11) 0.004(11) -0.012(9) -0.005(12)
C36 0.022(9) 0.061(12) 0.048(11) 0.011(10) -0.010(8) -0.005(8)
C37 0.101(16) 0.014(8) 0.012(7) -0.005(6) 0.004(8) -0.004(9)
C38 0.086(15) 0.026(9) 0.071(13) 0.020(9) 0.061(12) 0.009(9)
C39 0.082(13) 0.042(10) 0.051(10) 0.010(8) 0.033(9) 0.008(8)
C39B 0.082(13) 0.042(10) 0.051(10) 0.010(8) 0.033(9) 0.008(8)
C40 0.082(13) 0.042(10) 0.051(10) 0.010(8) 0.033(9) 0.008(8)
C40B 0.082(13) 0.042(10) 0.051(10) 0.010(8) 0.033(9) 0.008(8)
C41 0.082(13) 0.042(10) 0.051(10) 0.010(8) 0.033(9) 0.008(8)
C41B 0.082(13) 0.042(10) 0.051(10) 0.010(8) 0.033(9) 0.008(8)
C42 0.16(2) 0.027(10) 0.032(11) -0.008(8) 0.009(13) -0.044(13)
C43 0.040(9) 0.018(7) 0.028(8) 0.007(6) -0.002(7) -0.005(7)
C44 0.032(9) 0.033(9) 0.031(9) -0.001(7) -0.001(7) 0.008(7)
C45 0.031(9) 0.034(9) 0.037(9) 0.016(8) -0.014(7) 0.008(7)
C46 0.059(13) 0.058(12) 0.029(9) 0.015(9) 0.005(9) 0.018(10)
C47 0.037(10) 0.058(12) 0.052(11) 0.039(10) 0.027(8) 0.022(9)
C48 0.021(8) 0.046(10) 0.026(8) 0.008(7) 0.011(6) 0.009(7)
C49 0.060(12) 0.019(8) 0.033(9) 0.008(7) 0.019(8) -0.003(8)
C50 0.085(15) 0.042(11) 0.054(12) 0.019(9) 0.052(11) 0.003(10)
C51 0.058(12) 0.044(11) 0.045(11) 0.016(9) 0.015(9) -0.014(9)
C52 0.069(13) 0.041(11) 0.040(10) 0.015(9) 0.028(10) -0.002(9)
C53 0.071(13) 0.038(10) 0.033(10) 0.024(8) 0.009(9) -0.003(9)
C54 0.090(16) 0.035(10) 0.040(10) 0.020(9) 0.027(10) -0.001(10)
C55 0.033(8) 0.038(9) 0.012(7) 0.009(6) 0.004(6) 0.008(7)
C56 0.033(8) 0.025(8) 0.017(7) 0.010(6) -0.004(6) 0.004(6)
C57 0.034(9) 0.027(8) 0.021(8) 0.003(6) 0.002(6) 0.006(7)
C58 0.043(10) 0.035(9) 0.028(8) 0.021(7) 0.000(7) 0.001(7)
C59 0.043(10) 0.026(8) 0.032(9) 0.015(7) 0.010(7) -0.003(7)
C60 0.030(8) 0.034(9) 0.026(8) 0.023(7) -0.011(6) 0.001(7)
C61 0.080(7) 0.056(6) 0.055(6) 0.026(5) 0.019(5) 0.018(5)
C62 0.047(7) 0.098(11) 0.086(10) 0.049(9) 0.022(7) -0.002(7)
C63 0.122(10) 0.187(14) 0.188(14) 0.083(12) 0.015(9) -0.004(9)
C64 0.122(10) 0.187(14) 0.188(14) 0.083(12) 0.015(9) -0.004(9)
C65 0.122(10) 0.187(14) 0.188(14) 0.083(12) 0.015(9) -0.004(9)
C66 0.080(7) 0.056(6) 0.055(6) 0.026(5) 0.019(5) 0.018(5)
C67 0.050(11) 0.016(8) 0.043(10) 0.002(7) 0.020(8) -0.009(7)
C68 0.055(14) 0.070(16) 0.074(16) 0.000(13) 0.004(12) -0.007(12)
C69 0.070(14) 0.030(10) 0.061(13) 0.013(9) 0.028(11) 0.000(9)
C70 0.073(16) 0.061(14) 0.15(2) 0.059(16) 0.070(17) 0.007(12)
C71 0.037(9) 0.030(9) 0.039(9) 0.026(8) 0.014(7) 0.012(7)
C72 0.027(9) 0.037(10) 0.070(13) 0.027(9) 0.012(8) 0.012(7)
C73 0.040(11) 0.063(14) 0.117(19) 0.062(14) 0.006(12) 0.013(10)
C74 0.024(9) 0.029(9) 0.092(15) 0.033(10) -0.007(9) -0.004(7)
C75 0.041(12) 0.079(16) 0.14(2) 0.029(16) 0.056(14) 0.027(11)
C76 0.059(7) 0.039(6) 0.038(6) 0.006(5) -0.005(5) -0.014(5)
C77 0.047(7) 0.098(11) 0.086(10) 0.049(9) 0.022(7) -0.002(7)
C78 0.122(10) 0.187(14) 0.188(14) 0.083(12) 0.015(9) -0.004(9)
C79 0.122(10) 0.187(14) 0.188(14) 0.083(12) 0.015(9) -0.004(9)
C80 0.122(10) 0.187(14) 0.188(14) 0.083(12) 0.015(9) -0.004(9)
C81 0.059(7) 0.039(6) 0.038(6) 0.006(5) -0.005(5) -0.014(5)
C82 0.054(15) 0.069(17) 0.16(3) 0.046(18) 0.025(16) -0.001(12)
C83 0.072(5) 0.104(6) 0.145(7) 0.055(5) 0.013(5) 0.002(4)
C84 0.072(5) 0.104(6) 0.145(7) 0.055(5) 0.013(5) 0.002(4)
C85 0.072(5) 0.104(6) 0.145(7) 0.055(5) 0.013(5) 0.002(4)
C86 0.059(7) 0.039(6) 0.038(6) 0.006(5) -0.005(5) -0.014(5)
C87 0.047(7) 0.098(11) 0.086(10) 0.049(9) 0.022(7) -0.002(7)
C88 0.122(10) 0.187(14) 0.188(14) 0.083(12) 0.015(9) -0.004(9)
C89 0.122(10) 0.187(14) 0.188(14) 0.083(12) 0.015(9) -0.004(9)
C90 0.122(10) 0.187(14) 0.188(14) 0.083(12) 0.015(9) -0.004(9)
C91 0.043(11) 0.019(8) 0.083(15) 0.007(9) 0.045(11) 0.008(7)
C92 0.060(14) 0.056(14) 0.100(19) 0.004(13) 0.051(14) -0.002(11)
C93 0.072(5) 0.104(6) 0.145(7) 0.055(5) 0.013(5) 0.002(4)
C94 0.072(5) 0.104(6) 0.145(7) 0.055(5) 0.013(5) 0.002(4)
C95 0.072(5) 0.104(6) 0.145(7) 0.055(5) 0.013(5) 0.002(4)
C96 0.015(7) 0.037(9) 0.024(8) 0.010(7) 0.000(6) 0.003(6)
C97 0.038(9) 0.021(8) 0.031(9) 0.001(7) 0.013(7) -0.010(7)
C98 0.072(5) 0.104(6) 0.145(7) 0.055(5) 0.013(5) 0.002(4)
C99 0.072(5) 0.104(6) 0.145(7) 0.055(5) 0.013(5) 0.002(4)
C100 0.072(5) 0.104(6) 0.145(7) 0.055(5) 0.013(5) 0.002(4)
C101 0.080(7) 0.056(6) 0.055(6) 0.026(5) 0.019(5) 0.018(5)
C102 0.026(9) 0.030(10) 0.099(16) 0.025(11) 0.012(10) 0.004(7)
C103 0.037(7) 0.071(10) 0.175(17) 0.039(11) 0.001(9) -0.004(7)
C104 0.037(7) 0.071(10) 0.175(17) 0.039(11) 0.001(9) -0.004(7)
C105 0.037(7) 0.071(10) 0.175(17) 0.039(11) 0.001(9) -0.004(7)
C106 0.052(12) 0.022(9) 0.052(12) 0.011(8) -0.040(10) -0.006(8)
C107 0.055(13) 0.098(18) 0.037(11) 0.028(12) 0.000(9) 0.019(12)
C108 0.072(5) 0.104(6) 0.145(7) 0.055(5) 0.013(5) 0.002(4)
C109 0.072(5) 0.104(6) 0.145(7) 0.055(5) 0.013(5) 0.002(4)
C110 0.072(5) 0.104(6) 0.145(7) 0.055(5) 0.013(5) 0.002(4)
C111 0.080(7) 0.056(6) 0.055(6) 0.026(5) 0.019(5) 0.018(5)
C112 0.101(17) 0.061(13) 0.016(9) 0.010(9) -0.009(9) -0.036(12)
C113 0.072(5) 0.104(6) 0.145(7) 0.055(5) 0.013(5) 0.002(4)
C114 0.072(5) 0.104(6) 0.145(7) 0.055(5) 0.013(5) 0.002(4)
C115 0.072(5) 0.104(6) 0.145(7) 0.055(5) 0.013(5) 0.002(4)
C116 0.080(7) 0.056(6) 0.055(6) 0.026(5) 0.019(5) 0.018(5)
C117 0.053(13) 0.028(10) 0.14(2) 0.034(13) 0.010(14) 0.003(9)
C118 0.052(16) 0.08(2) 0.17(3) -0.01(2) -0.022(18) -0.037(14)
C119 0.18(4) 0.08(2) 0.20(4) 0.05(2) 0.06(3) 0.07(2)
C120 0.10(2) 0.067(18) 0.20(4) 0.01(2) 0.09(2) 0.014(16)
C121 0.030(8) 0.027(8) 0.030(8) 0.016(7) 0.009(7) 0.008(7)
C122 0.034(10) 0.054(12) 0.087(15) 0.040(12) 0.014(10) 0.000(9)
C123 0.027(8) 0.023(8) 0.030(8) 0.009(7) 0.004(6) 0.012(6)
C124 0.021(9) 0.061(13) 0.078(14) 0.039(11) 0.005(9) -0.002(8)
C125 0.056(13) 0.062(13) 0.037(11) 0.004(10) 0.014(10) -0.018(10)
C126 0.092(14) 0.095(15) 0.100(15) -0.016(12) -0.033(12) -0.016(12)
C127 0.049(13) 0.068(15) 0.061(14) -0.031(12) 0.000(11) -0.002(11)
C128 0.092(14) 0.095(15) 0.100(15) -0.016(12) -0.033(12) -0.016(12)
Co1 0.0279(11) 0.0222(11) 0.0422(13) 0.0165(10) 0.0050(9) -0.0008(9)
Co2 0.0330(12) 0.0404(13) 0.0287(12) 0.0124(10) 0.0111(9) -0.0057(10)
Co3 0.0745(18) 0.0271(12) 0.0325(13) 0.0085(10) 0.0286(12) -0.0018(11)
Co4 0.0257(11) 0.0220(10) 0.0266(11) 0.0119(9) 0.0030(8) 0.0001(8)
Dy1 0.0312(4) 0.0388(4) 0.0361(4) 0.0246(4) 0.0047(3) 0.0023(3)
Dy2 0.0256(4) 0.0257(4) 0.0405(4) 0.0179(3) 0.0031(3) -0.0038(3)
Dy3 0.0284(4) 0.0205(4) 0.0274(4) 0.0126(3) 0.0029(3) 0.0016(3)
Dy4 0.0252(4) 0.0244(4) 0.0327(4) 0.0126(3) 0.0042(3) -0.0027(3)
Dy5 0.0265(4) 0.0187(3) 0.0254(4) 0.0098(3) 0.0022(3) -0.0022(3)
Dy6 0.0217(3) 0.0208(3) 0.0226(3) 0.0108(3) 0.0030(3) 0.0008(3)
Dy7 0.0295(4) 0.0203(3) 0.0230(4) 0.0078(3) 0.0076(3) 0.0002(3)
Dy8 0.0238(4) 0.0202(3) 0.0245(4) 0.0111(3) -0.0032(3) -0.0022(3)
Dy9 0.0258(4) 0.0179(3) 0.0195(3) 0.0071(3) 0.0019(3) -0.0024(3)
Dy10 0.0523(5) 0.0243(4) 0.0183(4) 0.0088(3) -0.0027(3) -0.0017(3)
N1 0.030(7) 0.022(7) 0.056(9) 0.019(7) 0.001(6) -0.001(6)
N2 0.035(8) 0.068(11) 0.049(9) 0.027(8) 0.021(7) -0.007(7)
N3 0.039(8) 0.024(7) 0.053(9) 0.010(7) -0.002(7) 0.003(6)
N4 0.046(9) 0.071(11) 0.033(8) 0.016(8) 0.022(7) -0.013(8)
N5 0.031(7) 0.031(7) 0.016(6) 0.003(5) -0.002(5) 0.000(6)
N6 0.039(8) 0.024(7) 0.040(8) 0.003(6) -0.005(6) 0.001(6)
N7 0.114(15) 0.034(9) 0.031(8) 0.003(7) 0.027(9) -0.016(9)
N8 0.028(7) 0.024(7) 0.021(6) 0.008(5) 0.002(5) -0.002(5)
N9 0.120(15) 0.033(8) 0.026(8) 0.009(7) 0.033(9) 0.004(9)
N10 0.025(6) 0.012(6) 0.028(7) 0.006(5) 0.001(5) -0.003(5)
N11 0.043(9) 0.033(9) 0.055(10) 0.000(8) 0.005(8) 0.000(7)
N12 0.071(12) 0.075(12) 0.032(9) 0.009(8) 0.016(8) -0.017(10)
O1A 0.048(7) 0.020(5) 0.020(5) 0.001(4) -0.003(5) -0.005(5)
O1B 0.029(6) 0.048(7) 0.050(7) 0.026(6) 0.008(5) 0.000(5)
O1C 0.043(7) 0.051(7) 0.038(7) 0.032(6) 0.009(5) 0.005(6)
O1D 0.037(6) 0.030(6) 0.066(8) 0.023(6) 0.028(6) 0.001(5)
O2 0.031(6) 0.026(6) 0.038(6) 0.014(5) 0.008(5) 0.005(5)
O3 0.026(6) 0.050(7) 0.046(7) 0.034(6) 0.006(5) 0.004(5)
O5 0.040(6) 0.023(5) 0.039(6) 0.017(5) 0.016(5) 0.000(5)
O6 0.030(6) 0.031(6) 0.040(6) 0.014(5) 0.010(5) -0.004(5)
O7 0.034(6) 0.019(5) 0.024(5) 0.010(4) -0.003(4) -0.009(4)
O8 0.030(6) 0.018(5) 0.021(5) 0.003(4) 0.000(4) -0.005(4)
O9 0.026(6) 0.031(6) 0.029(6) 0.017(5) -0.001(4) -0.002(4)
O10 0.033(6) 0.035(6) 0.016(5) 0.011(4) 0.015(4) -0.007(5)
O11 0.028(6) 0.022(5) 0.028(5) 0.011(4) 0.011(4) 0.000(4)
O13 0.024(5) 0.020(5) 0.041(6) 0.013(5) 0.004(5) 0.001(4)
O14 0.029(6) 0.025(5) 0.024(5) 0.013(4) 0.003(4) -0.003(4)
O15 0.022(5) 0.038(6) 0.019(5) 0.006(5) 0.003(4) 0.000(4)
O16 0.030(6) 0.026(6) 0.034(6) 0.016(5) -0.007(5) -0.007(5)
O17 0.032(6) 0.046(7) 0.064(8) 0.032(6) 0.018(6) 0.006(5)
O18 0.022(5) 0.021(5) 0.029(6) 0.008(4) 0.002(4) 0.002(4)
O19 0.029(6) 0.025(6) 0.038(6) 0.014(5) 0.005(5) 0.000(4)
O20 0.046(7) 0.025(6) 0.026(6) 0.008(5) 0.010(5) 0.001(5)
O21 0.061(8) 0.025(6) 0.028(6) 0.006(5) -0.003(5) 0.007(5)
O22 0.023(5) 0.023(5) 0.023(5) 0.010(4) -0.006(4) -0.007(4)
O23 0.029(6) 0.015(5) 0.021(5) 0.007(4) -0.005(4) -0.004(4)
O24 0.019(5) 0.027(5) 0.016(5) 0.005(4) 0.000(4) -0.003(4)
O26 0.052(7) 0.027(6) 0.021(5) 0.009(5) 0.002(5) -0.004(5)
O27 0.035(6) 0.029(6) 0.025(5) 0.014(5) 0.006(5) 0.001(5)
O28 0.029(6) 0.018(5) 0.022(5) 0.009(4) -0.004(4) -0.002(4)
O29 0.043(6) 0.025(5) 0.020(5) 0.013(4) -0.004(5) 0.001(5)
O30 0.031(6) 0.030(6) 0.022(5) 0.015(5) -0.003(4) 0.000(5)
O31 0.038(7) 0.043(7) 0.050(7) 0.030(6) 0.017(6) 0.014(5)
O32 0.036(6) 0.023(6) 0.053(7) 0.018(5) 0.011(5) 0.002(5)
O33 0.030(6) 0.016(5) 0.032(6) 0.013(4) 0.007(4) 0.004(4)
O34 0.028(4) 0.023(4) 0.021(4) 0.012(3) 0.003(3) 0.000(3)
O35 0.016(5) 0.025(5) 0.020(5) 0.008(4) -0.002(4) -0.004(4)
O36 0.017(5) 0.018(5) 0.019(5) 0.011(4) -0.004(4) 0.001(4)
O37 0.023(5) 0.022(5) 0.026(5) 0.018(4) 0.006(4) 0.000(4)
O38 0.028(4) 0.023(4) 0.021(4) 0.012(3) 0.003(3) 0.000(3)
O39 0.168(7) 0.065(4) 0.071(4) 0.024(3) 0.010(4) -0.004(4)
O40 0.168(7) 0.065(4) 0.071(4) 0.024(3) 0.010(4) -0.004(4)
O41 0.083(10) 0.044(8) 0.063(9) 0.023(7) 0.050(8) 0.008(7)
O42 0.043(7) 0.031(6) 0.055(8) -0.003(6) 0.018(6) -0.005(5)
O43 0.035(6) 0.024(6) 0.058(8) 0.021(6) 0.010(6) 0.000(5)
O44 0.025(6) 0.029(6) 0.050(7) 0.023(5) 0.006(5) 0.007(5)
O45 0.168(7) 0.065(4) 0.071(4) 0.024(3) 0.010(4) -0.004(4)
O46 0.168(7) 0.065(4) 0.071(4) 0.024(3) 0.010(4) -0.004(4)
O47 0.041(7) 0.040(7) 0.053(8) 0.006(6) 0.009(6) 0.005(6)
O48 0.042(8) 0.051(8) 0.120(13) 0.054(9) 0.040(8) 0.024(6)
O49 0.059(8) 0.052(8) 0.039(7) 0.010(6) 0.009(6) -0.024(7)
O50 0.035(7) 0.071(9) 0.049(8) 0.006(7) 0.000(6) 0.012(7)
O51 0.048(8) 0.036(7) 0.080(10) 0.026(7) 0.038(7) 0.015(6)
O52 0.062(9) 0.057(9) 0.047(8) 0.011(7) 0.038(7) 0.003(7)
O53 0.033(6) 0.030(6) 0.041(7) 0.012(5) 0.001(5) -0.007(5)
O54 0.037(7) 0.057(8) 0.026(6) 0.011(6) 0.000(5) 0.013(6)
O55 0.020(5) 0.025(6) 0.060(8) 0.021(5) 0.004(5) 0.000(4)
O56 0.035(6) 0.024(6) 0.043(7) 0.013(5) 0.002(5) 0.001(5)
O57 0.063(9) 0.047(8) 0.045(8) 0.030(7) -0.028(6) -0.027(6)
O58 0.049(8) 0.038(7) 0.062(9) 0.013(6) -0.028(7) -0.002(6)
O59 0.168(7) 0.065(4) 0.071(4) 0.024(3) 0.010(4) -0.004(4)
O60 0.168(7) 0.065(4) 0.071(4) 0.024(3) 0.010(4) -0.004(4)
O61 0.168(7) 0.065(4) 0.071(4) 0.024(3) 0.010(4) -0.004(4)
O62 0.168(7) 0.065(4) 0.071(4) 0.024(3) 0.010(4) -0.004(4)
O63 0.039(6) 0.025(6) 0.031(6) 0.010(5) 0.009(5) 0.000(5)
O64 0.024(5) 0.023(5) 0.033(6) 0.008(5) 0.005(4) -0.001(4)
O65 0.025(6) 0.034(6) 0.037(6) 0.016(5) 0.003(5) 0.007(5)
O66 0.016(5) 0.021(5) 0.042(6) 0.013(5) 0.001(4) -0.001(4)
P1 0.031(2) 0.036(2) 0.034(2) 0.023(2) 0.0108(18) 0.0067(18)
P2 0.029(2) 0.031(2) 0.050(3) 0.019(2) 0.014(2) -0.0006(18)
P3 0.035(2) 0.021(2) 0.029(2) 0.0098(17) 0.0036(18) -0.0044(17)
P4 0.030(2) 0.028(2) 0.031(2) 0.0127(18) 0.0079(17) 0.0026(17)
P5 0.0167(18) 0.0221(19) 0.0218(19) 0.0089(15) -0.0025(15) -0.0013(15)
P6 0.027(2) 0.025(2) 0.027(2) 0.0127(17) -0.0007(17) -0.0013(16)
P7 0.056(3) 0.021(2) 0.020(2) 0.0021(16) 0.0040(19) -0.0028(19)
P8 0.0231(19) 0.0208(19) 0.0194(18) 0.0075(15) -0.0002(15) -0.0012(15)
P9 0.046(3) 0.024(2) 0.022(2) 0.0068(17) 0.0119(18) -0.0026(18)
P10 0.036(2) 0.021(2) 0.023(2) 0.0112(16) -0.0034(17) 0.0000(17)
P11 0.028(2) 0.024(2) 0.033(2) 0.0170(17) 0.0083(17) 0.0045(16)
P12 0.027(2) 0.0180(18) 0.0179(18) 0.0089(15) 0.0009(15) -0.0017(15)

loop_
_atom_type_symbol
_atom_type_description
_atom_type_scat_dispersion_real
_atom_type_scat_dispersion_imag
_atom_type_scat_source
C C 0.0033 0.0016 'International Tables Vol C Tables 4.2.6.8 and 6.1.1.4'
H H 0.0000 0.0000 'International Tables Vol C Tables 4.2.6.8 and 6.1.1.4'
Co Co 0.3494 0.9721 'International Tables Vol C Tables 4.2.6.8 and 6.1.1.4'
Dy Dy -0.1892 4.4098 'International Tables Vol C Tables 4.2.6.8 and 6.1.1.4'
N N 0.0061 0.0033 'International Tables Vol C Tables 4.2.6.8 and 6.1.1.4'
O O 0.0106 0.0060 'International Tables Vol C Tables 4.2.6.8 and 6.1.1.4'
P P 0.1023 0.0942 'International Tables Vol C Tables 4.2.6.8 and 6.1.1.4'

loop_
_geom_angle_atom_site_label_1
_geom_angle_atom_site_label_2
_geom_angle_atom_site_label_3
_geom_angle
C2 C1 C6 112.3(14)
C2 C1 N1 110.1(14)
C2 C1 P1 112.3(12)
C6 C1 P1 110.5(11)
N1 C1 C6 109.3(14)
N1 C1 P1 101.7(10)
C3 C2 C1 113.7(17)
C3B C2 C1 114(2)
C3B C2 C3 88(2)
C2 C3 C4 113.3(19)
C2 C3B C4B 115(2)
C5 C4 C3 111.2(19)
C5B C4B C3B 112(2)
C4 C5 C6 113.0(19)
C4B C5B C6 115(2)
C1 C6 C5B 113.0(19)
C5 C6 C1 111.3(17)
C5 C6 C5B 91(2)
C8 C7 P2 110.6(12)
C12 C7 C8 110.4(15)
C12 C7 P2 111.3(12)
N2 C7 C8 110.4(15)
N2 C7 C12 111.6(15)
N2 C7 P2 102.3(10)
C9 C8 C7 114.2(19)
C8 C9 C10 111.7(19)
C11 C10 C9 111(2)
C10 C11 C12 108(2)
C7 C12 C11 113.2(17)
C14 C13 C18 111.6(16)
C14 C13 P3 109.2(12)
C18 C13 P3 112.1(12)
N3 C13 C14 107.5(14)
N3 C13 C18 113.7(14)
N3 C13 P3 102.3(11)
C15 C14 C13 117(2)
C15B C14 C13 116(3)
C15B C14 C15 74(2)
C14 C15 C16 113(4)
C14 C15B C16B 118(3)
C17 C16 C15 110(4)
C15B C16B C17B 107(3)
C16 C17 C18 114(3)
C18 C17B C16B 113(3)
C17 C18 C13 116(2)
C17B C18 C13 113(2)
C17B C18 C17 77(2)
C20 C19 P4 110.7(12)
C24 C19 C20 110.7(17)
C24 C19 N4 110.9(14)
C24 C19 P4 111.1(12)
N4 C19 C20 111.4(14)
N4 C19 P4 101.9(12)
C21 C20 C19 111.3(18)
C22 C21 C20 110(2)
C23 C22 C21 113(2)
C22 C23 C24 111.6(19)
C19 C24 C23 113.6(18)
C26 C25 P5 110.1(10)
C30 C25 C26 111.6(12)
C30 C25 N5 108.6(11)
C30 C25 P5 112.8(10)
N5 C25 C26 107.8(12)
N5 C25 P5 105.6(8)
C25 C26 C27 112.5(13)
C28 C27 C26 109.7(15)
C29 C28 C27 111.7(14)
C28 C29 C30 112.7(13)
C25 C30 C29 113.1(13)
C32 C31 N6 109.9(14)
C32 C31 P6 110.0(11)
C36 C31 C32 111.8(14)
C36 C31 N6 109.6(14)
C36 C31 P6 112.4(12)
N6 C31 P6 102.7(9)
C33 C32 C31 111.8(16)
C34 C33 C32 113.6(17)
C33 C34 C35 111.2(16)
C36 C35 C34 108.3(17)
C31 C36 C35 116.2(16)
C38 C37 C42 112.2(14)
C38 C37 P7 110.7(11)
C42 C37 P7 114.7(15)
N7 C37 C38 105.5(16)
N7 C37 C42 109.7(13)
N7 C37 P7 103.2(10)
C39 C38 C37 125(2)
C39B C38 C37 107.3(19)
C39B C38 C39 90(2)
C40 C39 C38 103(3)
C40B C39B C38 119(2)
C41 C40 C39 116(4)
C41B C40B C39B 108(2)
C40 C41 C42 125(3)
C42 C41B C40B 110(2)
C37 C42 C41 98(2)
C41B C42 C37 113.3(19)
C41B C42 C41 91(2)
C44 C43 P8 112.4(11)
C48 C43 C44 111.2(13)
C48 C43 P8 112.4(10)
N8 C43 C44 111.5(11)
N8 C43 C48 106.7(12)
N8 C43 P8 102.2(10)
C45 C44 C43 113.2(13)
C46 C45 C44 111.2(13)
C45 C46 C47 112.1(14)
C48 C47 C46 110.7(14)
C43 C48 C47 113.2(12)
C50 C49 P9 110.6(11)
C54 C49 C50 108.9(14)
C54 C49 P9 116.0(13)
N9 C49 C50 108.5(14)
N9 C49 C54 110.9(14)
N9 C49 P9 101.6(10)
C51 C50 C49 113.3(15)
C50 C51 C52 111.8(16)
C53 C52 C51 110.9(14)
C52 C53 C54 112.9(17)
C49 C54 C53 114.7(15)
C56 C55 C60 111.6(11)
C56 C55 P10 109.9(10)
C60 C55 P10 111.8(10)
N10 C55 C56 110.0(12)
N10 C55 C60 110.4(12)
N10 C55 P10 102.9(9)
C55 C56 C57 113.0(12)
C58 C57 C56 111.1(12)
C59 C58 C57 111.4(12)
C58 C59 C60 111.7(12)
C59 C60 C55 112.7(13)
O39 C61 C62 119.3(17)
O39 C61 O40 112.0(18)
O40 C61 C62 126.2(16)
C61 C62 C64 109.8(17)
C61 C62 C65 108.4(15)
C63 C62 C61 110(2)
C63 C62 C64 108.9(18)
C63 C62 C65 104.5(17)
C65 C62 C64 115(2)
O41 C66 C67 117.7(19)
O42 C66 C67 119.3(18)
O42 C66 O41 123(2)
C66 C67 C68 107.8(16)
C69 C67 C66 108.3(14)
C69 C67 C68 109.3(16)
C70 C67 C66 111.2(16)
C70 C67 C68 110.2(16)
C70 C67 C69 110.0(16)
O43 C71 C72 115.9(13)
O44 C71 C72 119.0(14)
O44 C71 O43 125.1(14)
C71 C72 C75 106.3(15)
C73 C72 C71 109.7(14)
C73 C72 C74 107.2(16)
C73 C72 C75 110.7(16)
C74 C72 C71 112.5(13)
C74 C72 C75 110.5(16)
C77 C76 Dy1 157.0(14)
O45 C76 C77 116.7(19)
O45 C76 Dy1 46.5(12)
O45 C76 O46 125(2)
O46 C76 C77 118(2)
O46 C76 Dy1 79.6(14)
C78 C77 C76 113(2)
C78 C77 C79 112(3)
C78 C77 C80 107(2)
C79 C77 C76 106(2)
C79 C77 C80 111(3)
C80 C77 C76 108(2)
O47 C81 C82 114.3(16)
O47 C81 O48 128.3(16)
O48 C81 C82 117.3(15)
C81 C82 C85 111.4(15)
C83 C82 C81 108.1(15)
C83 C82 C85 109(2)
C84 C82 C81 111.4(16)
C84 C82 C83 109.4(17)
C84 C82 C85 107.5(19)
O49 C86 C87 117(2)
O49 C86 O50 124.3(18)
O50 C86 C87 118.4(18)
C86 C87 C89 110(2)
C86 C87 C90 108(2)
C88 C87 C86 116(3)
C88 C87 C89 113(3)
C88 C87 C90 109(3)
C90 C87 C89 99(3)
O51 C91 C92 114.5(19)
O52 C91 C92 119.7(17)
O52 C91 O51 125.8(17)
C91 C92 C95 108.0(16)
C93 C92 C91 108.2(19)
C93 C92 C94 109.3(17)
C93 C92 C95 113(2)
C94 C92 C91 116.0(18)
C94 C92 C95 102(2)
O53 C96 C97 119.9(13)
O53 C96 O54 123.0(14)
O54 C96 C97 117.0(14)
C96 C97 C100 110.5(15)
C98 C97 C96 109.0(15)
C98 C97 C100 105.4(19)
C99 C97 C96 110.0(16)
C99 C97 C98 113.2(19)
C99 C97 C100 108.6(18)
O55 C101 C102 117.1(18)
O55 C101 O56 126(2)
O56 C101 C102 116.9(17)
C103 C102 C101 111.3(16)
C104 C102 C101 111.1(18)
C104 C102 C103 110.9(19)
C104 C102 C105 107.4(19)
C105 C102 C101 104.3(16)
C105 C102 C103 112(2)
O57 C106 C107 116.0(19)
O58 C106 C107 121.0(19)
O58 C106 O57 123.1(15)
C106 C107 C109 106.6(19)
C108 C107 C106 107.3(19)
C108 C107 C109 108(2)
C108 C107 C110 116(2)
C110 C107 C106 115(2)
C110 C107 C109 104(2)
C112 C111 Dy10 160.4(14)
O61 C111 C112 124(2)
O61 C111 Dy10 62.7(14)
O61 C111 O62 120(2)
O62 C111 C112 115(2)
O62 C111 Dy10 57.5(12)
C111 C112 C113 108.0(19)
C114 C112 C111 109.8(19)
C114 C112 C113 103(2)
C115 C112 C111 110(2)
C115 C112 C113 102(2)
C115 C112 C114 123(2)
O59 C116 C117 122(2)
O59 C116 O60 126(2)
O60 C116 C117 112.0(18)
C116 C117 C120 109.1(15)
C118 C117 C116 107.4(18)
C118 C117 C119 110(2)
C118 C117 C120 107.3(17)
C119 C117 C116 113(2)
C119 C117 C120 110(2)
C122 C121 Dy5 175.5(12)
O63 C121 C122 121.3(14)
O63 C121 Dy5 60.3(8)
O63 C121 O64 119.3(14)
O64 C121 C122 119.4(13)
O64 C121 Dy5 59.2(7)
C124 C123 Dy6 174.3(12)
O65 C123 C124 121.1(14)
O65 C123 Dy6 59.6(7)
O65 C123 O66 116.8(13)
O66 C123 C124 122.1(13)
O66 C123 Dy6 57.5(7)
N12 C125 C126 178(3)
N11 C127 C128 178(3)
N1 Co1 Dy3 127.1(4)
N1 Co1 N3 98.5(5)
N1 Co1 O2 86.2(5)
N3 Co1 Dy3 127.2(4)
N3 Co1 O2 157.5(5)
O2 Co1 Dy3 41.3(3)
O7 Co1 Dy3 42.9(3)
O7 Co1 N1 142.7(5)
O7 Co1 N3 85.0(4)
O7 Co1 O2 78.2(4)
O43 Co1 Dy3 83.8(3)
O43 Co1 N1 108.9(5)
O43 Co1 N3 107.7(5)
O43 Co1 O2 91.4(4)
O43 Co1 O7 105.3(4)
N2 Co2 N4 99.6(6)
N2 Co2 O6 85.0(5)
N4 Co2 O6 158.2(5)
O10 Co2 N2 142.0(5)
O10 Co2 N4 84.9(4)
O10 Co2 O6 78.7(4)
O47 Co2 N2 110.8(5)
O47 Co2 N4 106.1(6)
O47 Co2 O6 91.9(4)
O47 Co2 O10 103.9(5)
N7 Co3 Dy7 127.4(4)
N7 Co3 O5 158.7(6)
N9 Co3 Dy7 125.0(4)
N9 Co3 N7 99.0(6)
N9 Co3 O5 84.3(4)
O5 Co3 Dy7 41.6(2)
O20 Co3 Dy7 43.2(3)
O20 Co3 N7 85.1(5)
O20 Co3 N9 139.4(6)
O20 Co3 O5 79.1(4)
O52 Co3 Dy7 87.1(4)
O52 Co3 N7 107.4(6)
O52 Co3 N9 107.4(6)
O52 Co3 O5 91.4(5)
O52 Co3 O20 109.7(5)
N8 Co4 Dy8 126.6(3)
N8 Co4 O28 154.1(4)
N10 Co4 Dy8 125.7(3)
N10 Co4 N8 96.3(4)
N10 Co4 O28 84.9(4)
O23 Co4 Dy8 42.9(2)
O23 Co4 N8 84.0(4)
O23 Co4 N10 139.1(4)
O23 Co4 O28 78.5(3)
O28 Co4 Dy8 41.7(2)
O56 Co4 Dy8 85.2(3)
O56 Co4 N8 112.9(5)
O56 Co4 N10 109.1(4)
O56 Co4 O23 108.2(4)
O56 Co4 O28 90.7(4)
O1B Dy1 C76 100.7(4)
O1B Dy1 O1C 174.2(4)
O1B Dy1 O31 86.0(4)
O1B Dy1 O45 91.3(5)
O1C Dy1 C76 80.4(5)
O1C Dy1 O31 88.5(4)
O1C Dy1 O45 91.7(5)
O17 Dy1 C76 160.9(5)
O17 Dy1 O1B 95.2(4)
O17 Dy1 O1C 82.7(4)
O17 Dy1 O31 86.4(4)
O17 Dy1 O39 86.7(6)
O17 Dy1 O45 168.3(5)
O31 Dy1 C76 84.2(5)
O31 Dy1 O45 103.8(5)
O39 Dy1 C76 103.3(7)
O39 Dy1 O1B 91.3(5)
O39 Dy1 O1C 93.9(5)
O39 Dy1 O31 172.4(6)
O39 Dy1 O45 83.4(7)
O45 Dy1 C76 22.4(5)
O1D Dy2 O9 174.0(4)
O1D Dy2 O32 85.7(4)
O1D Dy2 O50 86.0(4)
O3 Dy2 O1D 85.1(4)
O3 Dy2 O9 95.4(4)
O3 Dy2 O32 92.3(4)
O3 Dy2 O41 88.1(5)
O3 Dy2 O50 170.7(4)
O9 Dy2 O32 88.3(4)
O9 Dy2 O50 93.8(4)
O41 Dy2 O1D 96.4(4)
O41 Dy2 O9 89.6(4)
O41 Dy2 O32 177.9(4)
O41 Dy2 O50 90.2(5)
O50 Dy2 O32 89.8(4)
O2 Dy3 Co1 37.7(3)
O2 Dy3 O7 67.7(3)
O2 Dy3 O31 83.0(3)
O2 Dy3 O33 116.3(3)
O2 Dy3 O44 75.1(3)
O2 Dy3 O63 132.0(3)
O2 Dy3 P11 99.0(3)
O7 Dy3 Co1 34.9(2)
O7 Dy3 O31 98.0(4)
O7 Dy3 O33 69.7(3)
O7 Dy3 P11 81.2(3)
O13 Dy3 Co1 166.0(3)
O13 Dy3 O2 149.8(4)
O13 Dy3 O7 142.5(3)
O13 Dy3 O31 89.4(4)
O13 Dy3 O33 83.4(3)
O13 Dy3 O44 103.8(3)
O13 Dy3 O46 76.1(5)
O13 Dy3 O63 75.3(3)
O13 Dy3 P11 88.0(2)
O31 Dy3 Co1 104.5(3)
O31 Dy3 O33 58.8(3)
O31 Dy3 P11 29.7(3)
O33 Dy3 Co1 101.9(2)
O33 Dy3 P11 29.3(2)
O44 Dy3 Co1 64.1(2)
O44 Dy3 O7 84.4(4)
O44 Dy3 O31 155.3(3)
O44 Dy3 O33 142.4(3)
O44 Dy3 O63 78.6(4)
O44 Dy3 P11 165.5(3)
O46 Dy3 Co1 109.5(4)
O46 Dy3 O2 73.8(5)
O46 Dy3 O7 141.2(5)
O46 Dy3 O31 72.8(6)
O46 Dy3 O33 127.3(6)
O46 Dy3 O44 89.9(6)
O46 Dy3 O63 145.5(5)
O46 Dy3 P11 101.2(5)
O63 Dy3 Co1 94.6(2)
O63 Dy3 O7 70.5(3)
O63 Dy3 O31 125.6(4)
O63 Dy3 O33 67.6(3)
O63 Dy3 P11 96.7(3)
P11 Dy3 Co1 103.01(8)
O6 Dy4 Dy6 131.3(2)
O6 Dy4 O10 67.7(3)
O6 Dy4 O32 84.3(4)
O6 Dy4 O34 116.0(3)
O6 Dy4 O48 74.6(4)
O6 Dy4 O65 130.5(4)
O6 Dy4 P11 99.0(3)
O10 Dy4 Dy6 65.6(2)
O10 Dy4 O32 98.8(4)
O10 Dy4 P11 80.4(2)
O16 Dy4 Dy6 76.5(2)
O16 Dy4 O6 150.7(3)
O16 Dy4 O10 141.5(3)
O16 Dy4 O32 87.1(4)
O16 Dy4 O34 82.6(3)
O16 Dy4 O48 105.6(4)
O16 Dy4 O49 74.4(4)
O16 Dy4 O65 76.3(3)
O16 Dy4 P11 87.0(3)
O32 Dy4 Dy6 89.7(2)
O32 Dy4 P11 29.9(2)
O34 Dy4 Dy6 31.3(2)
O34 Dy4 O10 68.7(3)
O34 Dy4 O32 59.0(3)
O34 Dy4 P11 29.4(2)
O48 Dy4 Dy6 112.7(3)
O48 Dy4 O10 83.9(4)
O48 Dy4 O32 156.0(4)
O48 Dy4 O34 141.4(4)
O48 Dy4 O65 77.0(4)
O48 Dy4 P11 164.3(4)
O49 Dy4 Dy6 150.0(3)
O49 Dy4 O6 76.6(4)
O49 Dy4 O10 144.0(4)
O49 Dy4 O32 81.9(4)
O49 Dy4 O34 135.4(4)
O49 Dy4 O48 82.2(5)
O49 Dy4 O65 137.7(4)
O49 Dy4 P11 110.6(4)
O65 Dy4 Dy6 37.1(2)
O65 Dy4 O10 69.6(3)
O65 Dy4 O32 126.4(3)
O65 Dy4 O34 68.4(3)
O65 Dy4 P11 97.6(2)
P11 Dy4 Dy6 60.54(7)
C121 Dy5 Dy7 55.5(3)
O1A Dy5 C121 103.3(4)
O1A Dy5 Dy7 80.1(2)
O1A Dy5 O35 78.7(3)
O1A Dy5 O63 121.7(4)
O1A Dy5 O64 82.0(4)
O8 Dy5 C121 92.5(4)
O8 Dy5 Dy7 141.0(3)
O8 Dy5 O1A 87.6(3)
O8 Dy5 O33 80.2(3)
O8 Dy5 O35 166.3(3)
O8 Dy5 O63 77.9(3)
O8 Dy5 O64 105.8(3)
O19 Dy5 C121 161.5(4)
O19 Dy5 Dy7 115.3(2)
O19 Dy5 O1A 89.6(4)
O19 Dy5 O8 101.3(4)
O19 Dy5 O33 81.3(4)
O19 Dy5 O35 79.8(3)
O19 Dy5 O63 148.4(3)
O19 Dy5 O64 151.1(3)
O33 Dy5 C121 89.2(4)
O33 Dy5 Dy7 116.8(2)
O33 Dy5 O1A 163.0(3)
O33 Dy5 O35 113.4(3)
O33 Dy5 O63 67.4(3)
O33 Dy5 O64 112.7(3)
O35 Dy5 C121 89.7(4)
O35 Dy5 Dy7 35.6(2)
O35 Dy5 O63 108.4(3)
O35 Dy5 O64 71.5(3)
O63 Dy5 C121 24.6(3)
O63 Dy5 Dy7 77.6(2)
O64 Dy5 C121 25.6(3)
O64 Dy5 Dy7 36.0(2)
O64 Dy5 O63 50.3(3)
C123 Dy6 Dy4 56.6(3)
C123 Dy6 Dy8 55.7(3)
Dy8 Dy6 Dy4 98.33(2)
O11 Dy6 C123 94.6(4)
O11 Dy6 Dy4 78.6(2)
O11 Dy6 Dy8 142.6(2)
O11 Dy6 O22 86.8(3)
O11 Dy6 O34 81.1(3)
O11 Dy6 O36 163.8(3)
O11 Dy6 O65 78.2(3)
O11 Dy6 O66 107.8(3)
O14 Dy6 C123 159.4(4)
O14 Dy6 Dy4 114.0(2)
O14 Dy6 Dy8 113.3(2)
O14 Dy6 O11 101.5(3)
O14 Dy6 O22 92.8(3)
O14 Dy6 O34 81.0(3)
O14 Dy6 O36 77.7(3)
O14 Dy6 O65 148.2(3)
O14 Dy6 O66 149.3(3)
O22 Dy6 C123 101.0(4)
O22 Dy6 Dy4 151.4(2)
O22 Dy6 Dy8 78.6(2)
O22 Dy6 O34 164.9(3)
O22 Dy6 O36 77.2(3)
O22 Dy6 O65 118.8(3)
O22 Dy6 O66 80.0(3)
O34 Dy6 C123 89.0(4)
O34 Dy6 Dy4 33.2(2)
O34 Dy6 Dy8 116.4(2)
O34 Dy6 O65 67.4(3)
O34 Dy6 O66 112.2(3)
O36 Dy6 C123 90.4(4)
O36 Dy6 Dy4 116.7(2)
O36 Dy6 Dy8 35.7(2)
O36 Dy6 O34 114.4(3)
O36 Dy6 O65 111.1(3)
O36 Dy6 O66 71.6(3)
O65 Dy6 C123 25.4(3)
O65 Dy6 Dy4 34.3(2)
O65 Dy6 Dy8 79.1(2)
O66 Dy6 C123 25.5(3)
O66 Dy6 Dy4 81.3(2)
O66 Dy6 Dy8 36.1(2)
O66 Dy6 O65 50.8(3)
Co3 Dy7 Dy5 101.25(4)
O5 Dy7 Co3 38.9(3)
O5 Dy7 Dy5 134.2(3)
O5 Dy7 O20 69.1(3)
O5 Dy7 O35 116.3(3)
O5 Dy7 O37 82.6(3)
O5 Dy7 O51 73.8(4)
O5 Dy7 O53 77.0(4)
O5 Dy7 O64 131.6(3)
O5 Dy7 P12 98.2(3)
O15 Dy7 Co3 169.2(3)
O15 Dy7 Dy5 71.2(2)
O15 Dy7 O5 151.3(4)
O15 Dy7 O20 138.1(3)
O15 Dy7 O35 76.9(3)
O15 Dy7 O37 84.0(3)
O15 Dy7 O51 112.4(4)
O15 Dy7 O53 76.9(4)
O15 Dy7 O64 75.8(3)
O15 Dy7 P12 81.9(2)
O20 Dy7 Co3 35.0(2)
O20 Dy7 Dy5 66.9(2)
O20 Dy7 O35 69.0(3)
O20 Dy7 O37 97.6(3)
O20 Dy7 P12 80.0(3)
O35 Dy7 Co3 101.2(2)
O35 Dy7 Dy5 33.4(2)
O35 Dy7 O37 58.3(3)
O35 Dy7 P12 29.0(2)
O37 Dy7 Co3 104.2(2)
O37 Dy7 Dy5 90.9(2)
O37 Dy7 P12 29.5(2)
O51 Dy7 Co3 62.6(3)
O51 Dy7 Dy5 112.4(3)
O51 Dy7 O20 83.1(4)
O51 Dy7 O35 142.1(4)
O51 Dy7 O37 154.6(3)
O51 Dy7 O64 75.3(4)
O51 Dy7 P12 162.9(3)
O53 Dy7 Co3 110.2(3)
O53 Dy7 Dy5 148.0(3)
O53 Dy7 O20 145.0(4)
O53 Dy7 O35 137.9(3)
O53 Dy7 O37 86.7(3)
O53 Dy7 O51 78.9(4)
O53 Dy7 O64 131.2(3)
O53 Dy7 P12 114.5(3)
O64 Dy7 Co3 93.4(2)
O64 Dy7 Dy5 38.4(2)
O64 Dy7 O20 70.9(3)
O64 Dy7 O35 71.7(3)
O64 Dy7 O37 129.1(3)
O64 Dy7 P12 100.6(2)
P12 Dy7 Co3 101.65(8)
P12 Dy7 Dy5 62.20(7)
Co4 Dy8 Dy6 102.86(4)
O18 Dy8 Co4 168.6(2)
O18 Dy8 Dy6 70.7(2)
O18 Dy8 O23 139.0(3)
O18 Dy8 O28 150.9(3)
O18 Dy8 O36 77.8(3)
O18 Dy8 O38 84.3(3)
O18 Dy8 O55 109.8(3)
O18 Dy8 O57 78.2(4)
O18 Dy8 O66 75.3(3)
O18 Dy8 P12 81.9(2)
O23 Dy8 Co4 35.1(2)
O23 Dy8 Dy6 68.4(2)
O23 Dy8 O36 69.9(3)
O23 Dy8 O38 99.0(3)
O23 Dy8 P12 82.0(2)
O28 Dy8 Co4 39.0(2)
O28 Dy8 Dy6 135.2(2)
O28 Dy8 O23 69.0(3)
O28 Dy8 O36 116.3(3)
O28 Dy8 O38 82.7(3)
O28 Dy8 O55 76.2(3)
O28 Dy8 O57 76.1(3)
O28 Dy8 O66 132.3(3)
O28 Dy8 P12 98.7(2)
O36 Dy8 Co4 102.2(2)
O36 Dy8 Dy6 33.5(2)
O36 Dy8 O38 58.5(3)
O36 Dy8 P12 29.3(2)
O38 Dy8 Co4 105.5(2)
O38 Dy8 Dy6 91.0(2)
O38 Dy8 P12 29.4(2)
O55 Dy8 Co4 62.9(2)
O55 Dy8 Dy6 110.7(3)
O55 Dy8 O23 82.4(3)
O55 Dy8 O36 140.7(3)
O55 Dy8 O38 156.9(3)
O55 Dy8 O57 75.2(5)
O55 Dy8 O66 73.7(3)
O55 Dy8 P12 164.3(3)
O57 Dy8 Co4 106.9(3)
O57 Dy8 Dy6 148.5(3)
O57 Dy8 O23 142.1(4)
O57 Dy8 O36 142.4(4)
O57 Dy8 O38 90.7(4)
O57 Dy8 O66 128.6(4)
O57 Dy8 P12 118.4(4)
O66 Dy8 Co4 93.8(2)
O66 Dy8 Dy6 38.0(2)
O66 Dy8 O23 71.0(3)
O66 Dy8 O36 71.3(3)
O66 Dy8 O38 128.7(3)
O66 Dy8 P12 100.4(2)
P12 Dy8 Co4 103.80(7)
P12 Dy8 Dy6 62.37(7)
O24 Dy9 O27 171.4(3)
O24 Dy9 O37 86.2(3)
O24 Dy9 O54 86.0(4)
O27 Dy9 O37 85.6(3)
O27 Dy9 O54 90.3(4)
O30 Dy9 O24 96.0(3)
O30 Dy9 O27 86.1(4)
O30 Dy9 O37 88.3(3)
O30 Dy9 O54 168.6(4)
O30 Dy9 O59 91.5(6)
O54 Dy9 O37 80.7(4)
O59 Dy9 O24 89.7(5)
O59 Dy9 O27 98.6(5)
O59 Dy9 O37 175.8(5)
O59 Dy9 O54 99.8(6)
O21 Dy10 C111 84.7(5)
O21 Dy10 O29 171.2(4)
O21 Dy10 O38 85.1(4)
O21 Dy10 O58 84.8(4)
O21 Dy10 O61 74.5(5)
O21 Dy10 O62 100.2(5)
O26 Dy10 C111 98.5(6)
O26 Dy10 O21 98.5(4)
O26 Dy10 O29 84.2(4)
O26 Dy10 O38 86.3(3)
O26 Dy10 O58 163.9(4)
O26 Dy10 O61 78.3(5)
O26 Dy10 O62 117.4(6)
O29 Dy10 C111 103.2(5)
O29 Dy10 O38 86.7(3)
O29 Dy10 O58 90.4(4)
O29 Dy10 O61 114.3(5)
O29 Dy10 O62 85.8(5)
O38 Dy10 C111 169.3(5)
O38 Dy10 O61 152.2(5)
O38 Dy10 O62 154.1(6)
O58 Dy10 C111 97.4(6)
O58 Dy10 O38 78.3(4)
O58 Dy10 O61 117.6(6)
O58 Dy10 O62 77.0(6)
O61 Dy10 C111 24.4(6)
O62 Dy10 C111 27.0(6)
O62 Dy10 O61 51.2(7)
C1 N1 Co1 112.4(9)
C7 N2 Co2 112.6(10)
C13 N3 Co1 111.8(9)
C19 N4 Co2 112.2(10)
C37 N7 Co3 112.7(9)
C43 N8 Co4 112.1(8)
C49 N9 Co3 116.0(10)
C55 N10 Co4 113.8(8)
P7 O1A Dy5 130.5(5)
P4 O1B Dy1 139.3(7)
P1 O1C Dy1 128.2(6)
P2 O1D Dy2 128.8(6)
Co1 O2 Dy3 101.0(4)
P1 O2 Co1 100.9(5)
P1 O2 Dy3 131.9(6)
P1 O3 Dy2 166.5(7)
Co3 O5 Dy7 99.4(4)
P9 O5 Co3 102.3(5)
P9 O5 Dy7 130.2(6)
Co2 O6 Dy4 102.3(4)
P2 O6 Co2 101.4(5)
P2 O6 Dy4 127.9(6)
Co1 O7 Dy3 102.2(4)
P3 O7 Co1 114.3(5)
P3 O7 Dy3 143.1(6)
P3 O8 Dy5 134.1(5)
P3 O9 Dy2 137.4(6)
Co2 O10 Dy4 102.1(4)
P4 O10 Co2 113.9(5)
P4 O10 Dy4 143.5(5)
P4 O11 Dy6 131.6(6)
P5 O13 Dy3 143.4(6)
P5 O14 Dy6 170.1(6)
P5 O15 Dy7 156.6(6)
P6 O16 Dy4 144.8(6)
P2 O17 Dy1 170.4(7)
P6 O18 Dy8 158.8(6)
P6 O19 Dy5 175.1(7)
Co3 O20 Dy7 101.8(4)
P7 O20 Co3 114.2(6)
P7 O20 Dy7 143.6(6)
P7 O21 Dy10 137.7(6)
P8 O22 Dy6 132.3(5)
Co4 O23 Dy8 102.0(4)
P8 O23 Co4 116.3(5)
P8 O23 Dy8 141.2(5)
P8 O24 Dy9 139.9(5)
P9 O26 Dy10 172.3(6)
P9 O27 Dy9 127.5(6)
Co4 O28 Dy8 99.3(4)
P10 O28 Co4 102.4(5)
P10 O28 Dy8 130.8(6)
P10 O29 Dy10 126.7(5)
P10 O30 Dy9 172.6(6)
Dy1 O31 Dy3 120.3(4)
P11 O31 Dy1 140.5(6)
P11 O31 Dy3 98.9(5)
Dy2 O32 Dy4 125.2(4)
P11 O32 Dy2 135.9(6)
P11 O32 Dy4 97.8(5)
Dy5 O33 Dy3 116.4(4)
P11 O33 Dy3 99.2(5)
P11 O33 Dy5 144.0(6)
Dy6 O34 Dy4 115.5(4)
P11 O34 Dy4 99.7(5)
P11 O34 Dy6 144.2(6)
Dy5 O35 Dy7 111.1(4)
P12 O35 Dy5 147.4(5)
P12 O35 Dy7 100.7(4)
Dy6 O36 Dy8 110.8(4)
P12 O36 Dy6 147.3(5)
P12 O36 Dy8 100.0(4)
Dy9 O37 Dy7 125.1(4)
P12 O37 Dy7 98.9(4)
P12 O37 Dy9 135.5(5)
Dy10 O38 Dy8 123.5(4)
P12 O38 Dy8 98.4(5)
P12 O38 Dy10 137.7(6)
C61 O39 Dy1 168.2(17)
C66 O41 Dy2 145.5(14)
C71 O43 Co1 126.9(10)
C71 O44 Dy3 139.3(10)
C76 O45 Dy1 111.1(14)
C76 O46 Dy3 176.3(18)
C81 O47 Co2 126.7(12)
C81 O48 Dy4 135.4(11)
C86 O49 Dy4 151.6(14)
C86 O50 Dy2 129.2(11)
C91 O51 Dy7 139.4(13)
C91 O52 Co3 124.1(11)
C96 O53 Dy7 139.1(10)
C96 O54 Dy9 132.9(9)
C101 O55 Dy8 138.6(13)
C101 O56 Co4 122.7(12)
C106 O57 Dy8 131.8(12)
C106 O58 Dy10 135.2(11)
C116 O59 Dy9 158.2(18)
C111 O61 Dy10 92.9(17)
C111 O62 Dy10 95.5(15)
C121 O63 Dy3 142.0(10)
C121 O63 Dy5 95.1(9)
Dy3 O63 Dy5 108.7(4)
C121 O64 Dy5 95.2(8)
C121 O64 Dy7 126.1(9)
Dy7 O64 Dy5 105.5(4)
C123 O65 Dy4 137.4(9)
C123 O65 Dy6 95.0(9)
Dy4 O65 Dy6 108.6(4)
C123 O66 Dy6 97.0(8)
C123 O66 Dy8 126.2(9)
Dy8 O66 Dy6 105.9(4)
O1C P1 C1 111.2(7)
O1C P1 O2 111.2(6)
O1C P1 O3 115.5(7)
O2 P1 C1 104.0(7)
O3 P1 C1 104.9(7)
O3 P1 O2 109.3(6)
O1D P2 C7 111.6(7)
O1D P2 O6 112.9(6)
O1D P2 O17 115.4(7)
O6 P2 C7 100.4(7)
O6 P2 O17 109.9(6)
O17 P2 C7 105.2(7)
O7 P3 C13 101.9(6)
O8 P3 C13 109.7(7)
O8 P3 O7 112.7(5)
O8 P3 O9 113.2(6)
O9 P3 C13 107.5(7)
O9 P3 O7 111.2(6)
O1B P4 C19 107.2(8)
O1B P4 O10 111.2(6)
O10 P4 C19 102.6(6)
O11 P4 C19 108.5(7)
O11 P4 O1B 113.8(6)
O11 P4 O10 112.7(5)
O13 P5 C25 107.9(6)
O14 P5 C25 102.4(6)
O14 P5 O13 114.0(5)
O15 P5 C25 105.7(6)
O15 P5 O13 113.5(6)
O15 P5 O14 112.4(5)
O16 P6 C31 107.6(6)
O16 P6 O19 114.3(6)
O18 P6 C31 104.7(6)
O18 P6 O16 112.4(6)
O18 P6 O19 113.3(6)
O19 P6 C31 103.6(7)
O1A P7 C37 109.7(7)
O1A P7 O20 114.1(6)
O1A P7 O21 111.4(7)
O20 P7 C37 102.8(8)
O21 P7 C37 106.4(7)
O21 P7 O20 111.8(6)
O22 P8 C43 111.3(6)
O22 P8 O23 113.6(5)
O22 P8 O24 112.0(5)
O23 P8 C43 101.4(6)
O24 P8 C43 106.9(6)
O24 P8 O23 111.0(5)
O5 P9 C49 103.8(7)
O26 P9 C49 102.4(7)
O26 P9 O5 110.5(6)
O27 P9 C49 113.5(6)
O27 P9 O5 111.2(6)
O27 P9 O26 114.6(6)
O28 P10 C55 103.6(6)
O29 P10 C55 111.5(6)
O29 P10 O28 111.4(6)
O29 P10 O30 115.1(6)
O30 P10 C55 104.8(6)
O30 P10 O28 109.7(5)
Dy4 P11 Dy3 171.61(14)
O31 P11 Dy3 51.4(4)
O31 P11 Dy4 121.6(4)
O31 P11 O32 111.1(6)
O32 P11 Dy3 123.5(4)
O32 P11 Dy4 52.2(4)
O33 P11 Dy3 51.5(4)
O33 P11 Dy4 135.9(4)
O33 P11 O31 102.6(6)
O33 P11 O32 114.6(6)
O33 P11 O34 112.2(5)
O34 P11 Dy3 133.9(4)
O34 P11 Dy4 50.9(4)
O34 P11 O31 114.3(6)
O34 P11 O32 102.6(6)
Dy8 P12 Dy7 172.80(13)
O35 P12 Dy7 50.3(3)
O35 P12 Dy8 135.0(4)
O35 P12 O36 111.9(5)
O35 P12 O37 101.4(5)
O35 P12 O38 115.8(5)
O36 P12 Dy7 134.8(4)
O36 P12 Dy8 50.8(3)
O36 P12 O37 114.6(5)
O36 P12 O38 102.7(5)
O37 P12 Dy7 51.6(4)
O37 P12 Dy8 123.6(4)
O38 P12 Dy7 122.5(4)
O38 P12 Dy8 52.3(4)
O38 P12 O37 111.1(5)

loop_
_geom_bond_atom_site_label_1
_geom_bond_atom_site_label_2
_geom_bond_distance
C1 C2 1.53(2)
C1 C6 1.54(2)
C1 N1 1.54(2)
C1 P1 1.833(15)
C2 C3 1.521(18)
C2 C3B 1.520(19)
C3 C4 1.533(14)
C3B C4B 1.526(14)
C4 C5 1.526(14)
C4B C5B 1.526(14)
C5 C6 1.533(18)
C5B C6 1.544(18)
C7 C8 1.57(2)
C7 C12 1.51(2)
C7 N2 1.50(2)
C7 P2 1.844(16)
C8 C9 1.42(3)
C9 C10 1.55(3)
C10 C11 1.53(4)
C11 C12 1.53(3)
C13 C14 1.54(3)
C13 C18 1.56(2)
C13 N3 1.501(19)
C13 P3 1.859(16)
C14 C15 1.49(5)
C14 C15B 1.35(4)
C15 C16 1.61(6)
C15B C16B 1.49(5)
C16 C17 1.51(6)
C16B C17B 1.57(6)
C17 C18 1.52(5)
C17B C18 1.43(4)
C19 C20 1.54(2)
C19 C24 1.50(3)
C19 N4 1.50(2)
C19 P4 1.842(18)
C20 C21 1.54(3)
C21 C22 1.52(4)
C22 C23 1.47(3)
C23 C24 1.50(2)
C25 C26 1.55(2)
C25 C30 1.527(19)
C25 N5 1.539(18)
C25 P5 1.828(13)
C26 C27 1.56(2)
C27 C28 1.54(2)
C28 C29 1.50(2)
C29 C30 1.53(2)
C31 C32 1.53(2)
C31 C36 1.49(2)
C31 N6 1.54(2)
C31 P6 1.848(15)
C32 C33 1.49(2)
C33 C34 1.48(3)
C34 C35 1.57(3)
C35 C36 1.50(2)
C37 C38 1.57(3)
C37 C42 1.58(2)
C37 N7 1.50(2)
C37 P7 1.807(17)
C38 C39 1.54(4)
C38 C39B 1.538(18)
C39 C40 1.44(6)
C39B C40B 1.529(18)
C40 C41 1.41(6)
C40B C41B 1.528(19)
C41 C42 1.75(4)
C41B C42 1.515(18)
C43 C44 1.56(2)
C43 C48 1.52(2)
C43 N8 1.515(17)
C43 P8 1.847(15)
C44 C45 1.51(2)
C45 C46 1.49(2)
C46 C47 1.56(2)
C47 C48 1.54(2)
C49 C50 1.57(3)
C49 C54 1.50(2)
C49 N9 1.497(19)
C49 P9 1.833(16)
C50 C51 1.52(2)
C51 C52 1.55(2)
C52 C53 1.46(2)
C53 C54 1.51(2)
C55 C56 1.523(19)
C55 C60 1.54(2)
C55 N10 1.508(17)
C55 P10 1.829(16)
C56 C57 1.553(19)
C57 C58 1.55(2)
C58 C59 1.50(2)
C59 C60 1.519(19)
C61 C62 1.523(11)
C61 O39 1.227(17)
C61 O40 1.244(17)
C62 C63 1.519(13)
C62 C64 1.526(13)
C62 C65 1.526(11)
C66 C67 1.51(3)
C66 O41 1.26(2)
C66 O42 1.26(2)
C67 C68 1.56(2)
C67 C69 1.51(2)
C67 C70 1.50(3)
C71 C72 1.53(2)
C71 O43 1.275(18)
C71 O44 1.255(17)
C72 C73 1.51(2)
C72 C74 1.52(2)
C72 C75 1.56(3)
C76 C77 1.56(3)
C76 Dy1 3.01(2)
C76 O45 1.23(3)
C76 O46 1.23(2)
C77 C78 1.48(4)
C77 C79 1.51(4)
C77 C80 1.55(4)
C81 C82 1.527(11)
C81 O47 1.200(19)
C81 O48 1.36(2)
C82 C83 1.524(13)
C82 C84 1.523(13)
C82 C85 1.533(17)
C86 C87 1.51(3)
C86 O49 1.24(2)
C86 O50 1.27(2)
C87 C88 1.44(4)
C87 C89 1.55(4)
C87 C90 1.50(4)
C91 C92 1.54(3)
C91 O51 1.27(2)
C91 O52 1.25(2)
C92 C93 1.503(17)
C92 C94 1.509(17)
C92 C95 1.56(3)
C96 C97 1.52(2)
C96 O53 1.228(17)
C96 O54 1.277(17)
C97 C98 1.48(3)
C97 C99 1.44(3)
C97 C100 1.54(3)
C101 C102 1.57(3)
C101 O55 1.24(2)
C101 O56 1.26(2)
C102 C103 1.52(3)
C102 C104 1.43(3)
C102 C105 1.52(3)
C106 C107 1.53(2)
C106 O57 1.26(2)
C106 O58 1.25(2)
C107 C108 1.46(3)
C107 C109 1.56(3)
C107 C110 1.48(3)
C111 C112 1.57(3)
C111 Dy10 2.82(2)
C111 O61 1.17(3)
C111 O62 1.29(3)
C112 C113 1.62(3)
C112 C114 1.41(3)
C112 C115 1.40(3)
C116 C117 1.522(16)
C116 O59 1.16(2)
C116 O60 1.31(3)
C117 C118 1.507(17)
C117 C119 1.51(3)
C117 C120 1.528(13)
C121 C122 1.53(2)
C121 Dy5 2.925(15)
C121 O63 1.224(17)
C121 O64 1.271(16)
C123 C124 1.46(2)
C123 Dy6 2.938(14)
C123 O65 1.265(16)
C123 O66 1.275(17)
C125 C126 1.43(3)
C125 N12 1.17(2)
C127 C128 1.46(3)
C127 N11 1.10(2)
Co1 Dy3 3.471(2)
Co1 N1 2.108(12)
Co1 N3 2.134(13)
Co1 O2 2.163(10)
Co1 O7 2.030(10)
Co1 O43 1.961(11)
Co2 N2 2.097(14)
Co2 N4 2.106(14)
Co2 O6 2.165(11)
Co2 O10 2.037(9)
Co2 O47 1.986(12)
Co3 Dy7 3.430(2)
Co3 N7 2.108(14)
Co3 N9 2.094(13)
Co3 O5 2.186(10)
Co3 O20 2.008(10)
Co3 O52 1.951(14)
Co4 Dy8 3.443(2)
Co4 N8 2.129(11)
Co4 N10 2.105(11)
Co4 O23 2.026(9)
Co4 O28 2.194(9)
Co4 O56 1.980(11)
Dy1 O1B 2.252(11)
Dy1 O1C 2.253(12)
Dy1 O17 2.205(11)
Dy1 O31 2.312(11)
Dy1 O39 2.215(17)
Dy1 O45 2.34(2)
Dy2 O1D 2.265(11)
Dy2 O3 2.220(10)
Dy2 O9 2.264(10)
Dy2 O32 2.331(10)
Dy2 O41 2.226(12)
Dy2 O50 2.297(12)
Dy3 O2 2.333(10)
Dy3 O7 2.418(9)
Dy3 O13 2.292(9)
Dy3 O31 2.438(11)
Dy3 O33 2.445(9)
Dy3 O44 2.335(10)
Dy3 O46 2.303(17)
Dy3 O63 2.394(10)
Dy3 P11 3.083(4)
Dy4 Dy6 3.9957(9)
Dy4 O6 2.328(10)
Dy4 O10 2.452(9)
Dy4 O16 2.298(10)
Dy4 O32 2.456(10)
Dy4 O34 2.425(9)
Dy4 O48 2.360(12)
Dy4 O49 2.311(11)
Dy4 O65 2.374(10)
Dy4 P11 3.078(4)
Dy5 Dy7 3.9093(9)
Dy5 O1A 2.296(10)
Dy5 O8 2.237(9)
Dy5 O19 2.207(10)
Dy5 O33 2.285(9)
Dy5 O35 2.304(9)
Dy5 O63 2.551(10)
Dy5 O64 2.522(9)
Dy6 Dy8 3.8988(9)
Dy6 O11 2.247(9)
Dy6 O14 2.211(10)
Dy6 O22 2.295(9)
Dy6 O34 2.300(9)
Dy6 O36 2.299(9)
Dy6 O65 2.544(10)
Dy6 O66 2.496(9)
Dy7 O5 2.309(9)
Dy7 O15 2.285(9)
Dy7 O20 2.401(10)
Dy7 O35 2.436(9)
Dy7 O37 2.466(9)
Dy7 O51 2.374(11)
Dy7 O53 2.351(10)
Dy7 O64 2.387(9)
Dy7 P12 3.110(4)
Dy8 O18 2.262(9)
Dy8 O23 2.395(9)
Dy8 O28 2.322(9)
Dy8 O36 2.436(8)
Dy8 O38 2.475(10)
Dy8 O55 2.324(10)
Dy8 O57 2.359(11)
Dy8 O66 2.388(10)
Dy8 P12 3.097(4)
Dy9 O24 2.248(9)
Dy9 O27 2.270(10)
Dy9 O30 2.196(9)
Dy9 O37 2.351(9)
Dy9 O54 2.303(11)
Dy9 O59 2.232(17)
Dy10 O21 2.269(10)
Dy10 O26 2.198(11)
Dy10 O29 2.288(10)
Dy10 O38 2.367(9)
Dy10 O58 2.317(14)
Dy10 O61 2.510(19)
Dy10 O62 2.392(17)
O1A P7 1.508(11)
O1B P4 1.521(11)
O1C P1 1.507(12)
O1D P2 1.509(12)
O2 P1 1.527(11)
O3 P1 1.518(11)
O5 P9 1.546(11)
O6 P2 1.531(11)
O7 P3 1.555(10)
O8 P3 1.516(10)
O9 P3 1.516(10)
O10 P4 1.533(10)
O11 P4 1.520(10)
O13 P5 1.517(10)
O14 P5 1.513(10)
O15 P5 1.508(10)
O16 P6 1.510(11)
O17 P2 1.539(12)
O18 P6 1.502(10)
O19 P6 1.520(11)
O20 P7 1.560(11)
O21 P7 1.519(11)
O22 P8 1.509(9)
O23 P8 1.556(9)
O24 P8 1.524(10)
O26 P9 1.514(11)
O27 P9 1.503(10)
O28 P10 1.528(10)
O29 P10 1.514(10)
O30 P10 1.522(10)
O31 P11 1.546(11)
O32 P11 1.551(11)
O33 P11 1.529(10)
O34 P11 1.531(10)
O35 P12 1.534(10)
O36 P12 1.537(10)
O37 P12 1.552(9)
O38 P12 1.536(9)
